data_1569573
loop_
_publ_author_name
'Vasanthakumar, Aathith'
'Price, Jeffrey S.'
'Emslie, David J. H.'

_publ_section_title
;
 Rare earth dialkyl cations and monoalkyl dications supported by a rigid
 neutral pincer ligand: synthesis and ethylene polymerization.
;
_journal_issue 32
_journal_name_full 'Chemical science'
_journal_page_first 8514
_journal_page_last 8523
_journal_paper_doi 10.1039/d3sc01830j
_journal_volume 14
_journal_year 2023
_chemical_formula_moiety 'C49 H82 N6 O Si2 Y, B C24 F20, 2[C6H14]'
_chemical_formula_sum 'C85 H110 B F20 N6 O Si2 Y'
_chemical_formula_weight 1767.68
_space_group_crystal_system triclinic
_space_group_IT_number 2
_space_group_name_Hall '-P 1'
_space_group_name_H-M_alt 'P -1'
_atom_sites_solution_hydrogens geom
_atom_sites_solution_primary dual
_audit_creation_date 2023-04-08
_audit_creation_method
;
Olex2 1.5
(compiled 2023.02.24 svn.rf166f9f3 for OlexSys, GUI svn.r6725)
;
_audit_update_record
;
2023-04-08 deposited with the CCDC.	2023-07-17 downloaded from the CCDC.
;
_cell_angle_alpha 89.741(3)
_cell_angle_beta 88.847(3)
_cell_angle_gamma 83.127(3)
_cell_formula_units_Z 2
_cell_length_a 9.9761(18)
_cell_length_b 20.274(4)
_cell_length_c 21.922(4)
_cell_measurement_reflns_used 6106
_cell_measurement_temperature 100
_cell_measurement_theta_max 18.81
_cell_measurement_theta_min 2.18
_cell_volume 4401.1(14)
_computing_molecular_graphics 'Olex2 1.5 (Dolomanov et al., 2009)'
_computing_publication_material 'Olex2 1.5 (Dolomanov et al., 2009)'
_computing_structure_refinement 'SHELXL 2018/3 (Sheldrick, 2015)'
_computing_structure_solution 'SHELXS  (Sheldrick, 2008)'
_diffrn_ambient_temperature 100.00
_diffrn_measured_fraction_theta_full 0.997
_diffrn_measured_fraction_theta_max 0.994
_diffrn_measurement_device_type 'Bruker APEX-II CCD'
_diffrn_measurement_method '\f and \w scans'
_diffrn_radiation_type MoK\a
_diffrn_radiation_wavelength 0.71073
_diffrn_reflns_av_R_equivalents 0.1464
_diffrn_reflns_av_unetI/netI 0.2600
_diffrn_reflns_Laue_measured_fraction_full 0.997
_diffrn_reflns_Laue_measured_fraction_max 0.994
_diffrn_reflns_limit_h_max 12
_diffrn_reflns_limit_h_min -12
_diffrn_reflns_limit_k_max 25
_diffrn_reflns_limit_k_min -25
_diffrn_reflns_limit_l_max 27
_diffrn_reflns_limit_l_min -27
_diffrn_reflns_number 42343
_diffrn_reflns_point_group_measured_fraction_full 0.997
_diffrn_reflns_point_group_measured_fraction_max 0.994
_diffrn_reflns_theta_full 25.242
_diffrn_reflns_theta_max 26.372
_diffrn_reflns_theta_min 1.858
_exptl_absorpt_coefficient_mu 0.780
_exptl_absorpt_correction_T_max 0.8620
_exptl_absorpt_correction_T_min 0.7129
_exptl_absorpt_correction_type multi-scan
_exptl_absorpt_process_details
;
SADABS-2014/4 (Bruker,2014/4) was used for absorption correction.
wR2(int) was 0.0843 before and 0.0582 after correction.
The Ratio of minimum to maximum transmission is 0.8270.
The \l/2 correction factor is 0.00150.
;
_exptl_crystal_colour colourless
_exptl_crystal_colour_primary colourless
_exptl_crystal_density_diffrn 1.334
_exptl_crystal_description plate
_exptl_crystal_F_000 1844
_exptl_crystal_size_max 0.18
_exptl_crystal_size_mid 0.15
_exptl_crystal_size_min 0.12
_refine_diff_density_max 0.619
_refine_diff_density_min -0.723
_refine_diff_density_rms 0.069
_refine_ls_extinction_method none
_refine_ls_goodness_of_fit_ref 0.843
_refine_ls_hydrogen_treatment constr
_refine_ls_matrix_type full
_refine_ls_number_parameters 959
_refine_ls_number_reflns 17925
_refine_ls_number_restraints 100
_refine_ls_restrained_S_all 0.842
_refine_ls_R_factor_all 0.1826
_refine_ls_R_factor_gt 0.0682
_refine_ls_shift/su_max 0.001
_refine_ls_shift/su_mean 0.000
_refine_ls_structure_factor_coef Fsqd
_refine_ls_weighting_details 'w=1/[\s^2^(Fo^2^)+(0.0455P)^2^] where P=(Fo^2^+2Fc^2^)/3'
_refine_ls_weighting_scheme calc
_refine_ls_wR_factor_gt 0.1118
_refine_ls_wR_factor_ref 0.1358
_reflns_Friedel_coverage 0.000
_reflns_number_gt 7281
_reflns_number_total 17925
_reflns_threshold_expression 'I > 2\s(I)'
_cod_data_source_file d3sc01830j2.cif
_cod_data_source_block XII2YR2cation
_cod_depositor_comments 'Adding full bibliography for 1569573--1569574.cif.'
_cod_original_cell_volume 4401.0(14)
_cod_database_code 1569573
_shelx_shelxl_version_number 2016/6
_shelx_space_group_comment
;
The symmetry employed for this shelxl refinement is uniquely defined
by the following loop, which should always be used as a source of
symmetry information in preference to the above space-group names.
They are only intended as comments.
;
_shelx_estimated_absorpt_t_max 0.912
_shelx_estimated_absorpt_t_min 0.872
_olex2_refinement_description
;
1. Fixed Uiso
 At 1.2 times of:
  All C(H) groups, All C(H,H) groups
 At 1.5 times of:
  All C(H,H,H) groups
2. Restrained distances
 C23-C22 \\sim C22-C21 \\sim C21-C23 \\sim C21A-C23A \\sim C23A-C22A \\sim
C22A-C23A
 with sigma of 0.005
 C20-C21 \\sim C20-C22 \\sim C20-C23 \\sim C20-C21A \\sim C20-C23A \\sim
C20-C22A
 with sigma of 0.005
 C61-C60 \\sim C61-C60A \\sim C57-C58 \\sim C57-C58A
 with sigma of 0.005
 C58-C59 \\sim C58A-C59A \\sim C59-C60 \\sim C59A-C60A
 with sigma of 0.005
 C56-C61 \\sim C56-C61A
 with sigma of 0.005
 C60A-C61A \\sim C60-C61
 with sigma of 0.005
 C61A-C61 \\sim C58A-C58
 with sigma of 0.005
 F10-C61 \\sim F10-C61A
 with sigma of 0.005
 C16A-C19A \\sim C16A-C17A \\sim C16A-C18A \\sim C16-C17 \\sim C16-C19 \\sim
C16-C18
 with sigma of 0.005
 C19A-C18A \\sim C18A-C17A \\sim C17A-C19A \\sim C17-C19 \\sim C19-C18 \\sim
C18-C17
 with sigma of 0.005
 C2-C16A \\sim C2-C16
 with sigma of 0.005
 Si1-C45 \\sim Si1-C43 \\sim Si1-C44 \\sim Si1A-C45A \\sim Si1A-C43A \\sim
Si1A-C44A
 with sigma of 0.005
 C45-C44 \\sim C44-C43 \\sim C43-C45 \\sim C45A-C44A \\sim C44A-C43A \\sim
C43A-C45A
 with sigma of 0.005
 Si1-C42 \\sim Si1-Si1A
 with sigma of 0.005
3. Uiso/Uaniso restraints and constraints
Uanis(C23) = Uanis(C22A)
Uanis(C22) = Uanis(C21A)
Uanis(C21) = Uanis(C23A)
Uanis(F9A) = Uanis(F9) = Uanis(F6) = Uanis(F8) = Uanis(F8A) = Uanis(F7) =
Uanis(F7A) = Uanis(F10)
Uanis(C59A) = Uanis(C59)
Uanis(C60) = Uanis(C60A)
Uanis(C58) = Uanis(C58A)
Uanis(C61) = Uanis(C61A)
Uanis(C16) = Uanis(C16A)
Uanis(C18) = Uanis(C17) = Uanis(C17A)
Uanis(C19) = Uanis(C18A) = Uanis(C19A)
Uanis(C45) = Uanis(C44A) = Uanis(C44)
Uanis(C43) = Uanis(C45A) = Uanis(C43A)
Uanis(Si1A) = Uanis(Si1)
4. Others
 Sof(C21A)=Sof(H21D)=Sof(H21E)=Sof(H21F)=Sof(C22A)=Sof(H22D)=Sof(H22E)=
 Sof(H22F)=Sof(C23A)=Sof(H23D)=Sof(H23E)=Sof(H23F)=1-FVAR(1)
 Sof(C21)=Sof(H21A)=Sof(H21B)=Sof(H21C)=Sof(C22)=Sof(H22A)=Sof(H22B)=Sof(H22C)=
 Sof(C23)=Sof(H23A)=Sof(H23B)=Sof(H23C)=FVAR(1)
 Sof(F7A)=Sof(F8A)=Sof(F9A)=Sof(C58A)=Sof(C59A)=Sof(C60A)=Sof(C61A)=1-FVAR(2)
 Sof(F7)=Sof(F8)=Sof(F9)=Sof(C58)=Sof(C59)=Sof(C60)=Sof(C61)=FVAR(2)
 Sof(C16A)=Sof(C17A)=Sof(H17D)=Sof(H17E)=Sof(H17F)=Sof(C18A)=Sof(H18D)=
 Sof(H18E)=Sof(H18F)=Sof(C19A)=Sof(H19D)=Sof(H19E)=Sof(H19F)=1-FVAR(3)
 Sof(C16)=Sof(C17)=Sof(H17A)=Sof(H17B)=Sof(H17C)=Sof(C18)=Sof(H18A)=Sof(H18B)=
 Sof(H18C)=Sof(C19)=Sof(H19A)=Sof(H19B)=Sof(H19C)=FVAR(3)
 Sof(Si1A)=Sof(C43A)=Sof(H43D)=Sof(H43E)=Sof(H43F)=Sof(C44A)=Sof(H44D)=
 Sof(H44E)=Sof(H44F)=Sof(C45A)=Sof(H45D)=Sof(H45E)=Sof(H45F)=1-FVAR(4)
 Sof(Si1)=Sof(C43)=Sof(H43A)=Sof(H43B)=Sof(H43C)=Sof(C44)=Sof(H44A)=Sof(H44B)=
 Sof(H44C)=Sof(C45)=Sof(H45A)=Sof(H45B)=Sof(H45C)=FVAR(4)
5.a Ternary CH refined with riding coordinates:
 C27(H27), C30(H30), C36(H36), C39(H39)
5.b Secondary CH2 refined with riding coordinates:
 C42(H42A,H42B), C46(H46A,H46B)
5.c Me refined with riding coordinates:
 C14(H14A,H14B,H14C), C15(H15A,H15B,H15C), C28(H28A,H28B,H28C), C29(H29A,H29B,
 H29C), C31(H31A,H31B,H31C), C32(H32A,H32B,H32C), C37(H37A,H37B,H37C), C38(H38A,
 H38B,H38C), C40(H40A,H40B,H40C), C41(H41A,H41B,H41C), C47(H47A,H47B,H47C),
 C48(H48A,H48B,H48C), C49(H49A,H49B,H49C), C17(H17A,H17B,H17C), C18(H18A,H18B,
 H18C), C19(H19A,H19B,H19C), C21(H21A,H21B,H21C), C22(H22A,H22B,H22C), C23(H23A,
 H23B,H23C), C43(H43A,H43B,H43C), C44(H44A,H44B,H44C), C45(H45A,H45B,H45C),
 C17A(H17D,H17E,H17F), C18A(H18D,H18E,H18F), C19A(H19D,H19E,H19F), C21A(H21D,
 H21E,H21F), C22A(H22D,H22E,H22F), C23A(H23D,H23E,H23F), C43A(H43D,H43E,H43F),
 C44A(H44D,H44E,H44F), C45A(H45D,H45E,H45F)
5.d Aromatic/amide H refined with riding coordinates:
 C1(H1), C3(H3), C6(H6), C8(H8), C25(H25), C26(H26), C34(H34), C35(H35)
;
_smtbx_masks_special_details
;
A solvent mask was calculated and 176 electrons were 
found in a volume of 851\%A^3^ in 1 void per unit cell. 
This is consistent with the presence of 
2[C6H14] per Asymmetric Unit 
which account for 200 electrons 
per unit cell.
;
_smtbx_masks_void_probe_radius 1.2
_smtbx_masks_void_truncation_radius 1.2
_olex2_submission_special_instructions 'No special instructions were received'

loop_
_space_group_symop_operation_xyz
'x, y, z'
'-x, -y, -z'

loop_
_atom_site_label
_atom_site_type_symbol
_atom_site_fract_x
_atom_site_fract_y
_atom_site_fract_z
_atom_site_U_iso_or_equiv
_atom_site_adp_type
_atom_site_occupancy
_atom_site_site_symmetry_order
_atom_site_calc_flag
_atom_site_refinement_flags_posn
_atom_site_refinement_flags_adp
_atom_site_refinement_flags_occupancy
_atom_site_disorder_assembly
_atom_site_disorder_group
Y1 Y -0.07659(5) 0.81517(2) 0.27524(2) 0.02336(13) Uani 1 1 d . . . . .
Si2 Si -0.37501(15) 0.79521(8) 0.18649(7) 0.0447(4) Uani 1 1 d . . . . .
O1 O 0.0340(3) 0.79503(14) 0.17645(13) 0.0256(8) Uani 1 1 d . . . . .
N1 N 0.0523(4) 0.71129(17) 0.26888(16) 0.0261(9) Uani 1 1 d . . . . .
N2 N -0.0015(3) 0.91052(16) 0.23383(16) 0.0219(9) Uani 1 1 d . . . . .
N3 N 0.1952(4) 0.67818(18) 0.35450(17) 0.0304(10) Uani 1 1 d . . . . .
N4 N 0.0053(4) 0.63632(17) 0.35026(17) 0.0292(10) Uani 1 1 d . . . . .
N5 N 0.0720(4) 0.99138(18) 0.30314(17) 0.0293(10) Uani 1 1 d . . . . .
N6 N -0.1179(4) 1.02063(18) 0.25723(18) 0.0336(10) Uani 1 1 d . . . . .
C1 C 0.2538(5) 0.6580(3) 0.1027(2) 0.0492(15) Uani 1 1 d . . . . .
H1 H 0.299694 0.647590 0.064901 0.059 Uiso 1 1 calc R U . . .
C2 C 0.2686(6) 0.6125(3) 0.1496(3) 0.0551(17) Uani 1 1 d D . . . .
C3 C 0.2019(5) 0.6291(2) 0.2051(2) 0.0419(14) Uani 1 1 d . . . . .
H3 H 0.212026 0.598335 0.237920 0.050 Uiso 1 1 calc R U . . .
C4 C 0.1215(5) 0.6890(2) 0.2137(2) 0.0281(12) Uani 1 1 d . . . . .
C5 C 0.0610(4) 0.9095(2) 0.1752(2) 0.0251(11) Uani 1 1 d . . . . .
C6 C 0.1095(4) 0.9635(2) 0.1458(2) 0.0319(12) Uani 1 1 d . . . . .
H6 H 0.097322 1.005781 0.165028 0.038 Uiso 1 1 calc R U . . .
C7 C 0.1757(5) 0.9568(3) 0.0888(2) 0.0368(13) Uani 1 1 d . . . . .
C8 C 0.1889(5) 0.8959(2) 0.0601(2) 0.0353(13) Uani 1 1 d . . . . .
H8 H 0.231714 0.891607 0.021007 0.042 Uiso 1 1 calc R U . . .
C9 C 0.1503(5) 0.7711(2) 0.0576(2) 0.0393(14) Uani 1 1 d . . . . .
C10 C 0.1735(5) 0.7190(2) 0.1088(2) 0.0365(13) Uani 1 1 d . . . . .
C11 C 0.1111(4) 0.7334(2) 0.1645(2) 0.0248(11) Uani 1 1 d . . . . .
C12 C 0.0794(4) 0.8491(2) 0.1439(2) 0.0248(11) Uani 1 1 d . . . . .
C13 C 0.1411(5) 0.8400(2) 0.0871(2) 0.0304(12) Uani 1 1 d . . . . .
C14 C 0.2659(6) 0.7624(3) 0.0091(2) 0.0665(19) Uani 1 1 d . . . . .
H14A H 0.351741 0.767463 0.028447 0.100 Uiso 1 1 calc R U . . .
H14B H 0.270649 0.718019 -0.008992 0.100 Uiso 1 1 calc R U . . .
H14C H 0.248442 0.796091 -0.022852 0.100 Uiso 1 1 calc R U . . .
C15 C 0.0161(6) 0.7632(3) 0.0275(2) 0.0577(17) Uani 1 1 d . . . . .
H15A H 0.021504 0.719229 0.008595 0.087 Uiso 1 1 calc R U . . .
H15B H -0.056674 0.767737 0.058437 0.087 Uiso 1 1 calc R U . . .
H15C H -0.002443 0.797565 -0.003802 0.087 Uiso 1 1 calc R U . . .
C20 C 0.2349(4) 1.0169(2) 0.0604(2) 0.0484(15) Uani 1 1 d D . . . .
C24 C 0.0839(5) 0.6759(2) 0.3209(2) 0.0231(11) Uani 1 1 d . . . . .
C25 C 0.1840(5) 0.6393(2) 0.4061(2) 0.0306(12) Uani 1 1 d . . . . .
H25 H 0.247875 0.632459 0.437691 0.037 Uiso 1 1 calc R U . . .
C26 C 0.0671(5) 0.6131(2) 0.4034(2) 0.0315(12) Uani 1 1 d . . . . .
H26 H 0.033235 0.584075 0.432539 0.038 Uiso 1 1 calc R U . . .
C27 C 0.3091(5) 0.7164(3) 0.3408(3) 0.0461(15) Uani 1 1 d . . . . .
H27 H 0.285599 0.743085 0.303198 0.055 Uiso 1 1 calc R U . . .
C28 C 0.4350(5) 0.6696(3) 0.3256(3) 0.070(2) Uani 1 1 d . . . . .
H28A H 0.510087 0.695396 0.316563 0.106 Uiso 1 1 calc R U . . .
H28B H 0.457606 0.640227 0.360455 0.106 Uiso 1 1 calc R U . . .
H28C H 0.418837 0.642902 0.289930 0.106 Uiso 1 1 calc R U . . .
C29 C 0.3282(5) 0.7653(3) 0.3911(3) 0.0605(18) Uani 1 1 d . . . . .
H29A H 0.404462 0.789647 0.380373 0.091 Uiso 1 1 calc R U . . .
H29B H 0.245985 0.796635 0.395932 0.091 Uiso 1 1 calc R U . . .
H29C H 0.346387 0.741110 0.429404 0.091 Uiso 1 1 calc R U . . .
C30 C -0.1217(5) 0.6161(3) 0.3259(3) 0.0514(16) Uani 1 1 d . . . . .
H30 H -0.168578 0.655037 0.303432 0.062 Uiso 1 1 calc R U . . .
C31 C -0.2148(5) 0.5980(3) 0.3756(3) 0.0668(19) Uani 1 1 d . . . . .
H31A H -0.297021 0.585044 0.357832 0.100 Uiso 1 1 calc R U . . .
H31B H -0.170094 0.560808 0.399215 0.100 Uiso 1 1 calc R U . . .
H31C H -0.238324 0.636306 0.402530 0.100 Uiso 1 1 calc R U . . .
C32 C -0.0903(7) 0.5595(3) 0.2805(3) 0.105(3) Uani 1 1 d . . . . .
H32A H -0.174817 0.546741 0.264835 0.158 Uiso 1 1 calc R U . . .
H32B H -0.035288 0.573921 0.246545 0.158 Uiso 1 1 calc R U . . .
H32C H -0.040471 0.521258 0.300888 0.158 Uiso 1 1 calc R U . . .
C33 C -0.0148(5) 0.9710(2) 0.2632(2) 0.0261(12) Uani 1 1 d . . . . .
C34 C 0.0243(5) 1.0549(2) 0.3231(2) 0.0395(14) Uani 1 1 d . . . . .
H34 H 0.065697 1.080667 0.351704 0.047 Uiso 1 1 calc R U . . .
C35 C -0.0931(5) 1.0730(2) 0.2938(2) 0.0417(14) Uani 1 1 d . . . . .
H35 H -0.148340 1.114377 0.297727 0.050 Uiso 1 1 calc R U . . .
C36 C 0.2013(5) 0.9528(2) 0.3212(2) 0.0312(12) Uani 1 1 d . . . . .
H36 H 0.194089 0.904903 0.312968 0.037 Uiso 1 1 calc R U . . .
C37 C 0.3185(5) 0.9723(2) 0.2826(2) 0.0453(15) Uani 1 1 d . . . . .
H37A H 0.402466 0.946322 0.295342 0.068 Uiso 1 1 calc R U . . .
H37B H 0.303120 0.963548 0.239571 0.068 Uiso 1 1 calc R U . . .
H37C H 0.325403 1.019749 0.288112 0.068 Uiso 1 1 calc R U . . .
C38 C 0.2248(5) 0.9595(2) 0.3888(2) 0.0466(15) Uani 1 1 d . . . . .
H38A H 0.310523 0.933621 0.399399 0.070 Uiso 1 1 calc R U . . .
H38B H 0.228066 1.006352 0.398763 0.070 Uiso 1 1 calc R U . . .
H38C H 0.150852 0.942850 0.412094 0.070 Uiso 1 1 calc R U . . .
C39 C -0.2337(5) 1.0179(2) 0.2166(3) 0.0421(14) Uani 1 1 d . . . . .
H39 H -0.233092 0.970886 0.202723 0.051 Uiso 1 1 calc R U . . .
C40 C -0.2212(5) 1.0611(3) 0.1606(2) 0.0583(17) Uani 1 1 d . . . . .
H40A H -0.298894 1.058485 0.134365 0.087 Uiso 1 1 calc R U . . .
H40B H -0.218999 1.107269 0.173181 0.087 Uiso 1 1 calc R U . . .
H40C H -0.137820 1.045521 0.137930 0.087 Uiso 1 1 calc R U . . .
C41 C -0.3642(5) 1.0376(3) 0.2515(3) 0.0573(17) Uani 1 1 d . . . . .
H41A H -0.440590 1.035704 0.224451 0.086 Uiso 1 1 calc R U . . .
H41B H -0.371425 1.007018 0.285864 0.086 Uiso 1 1 calc R U . . .
H41C H -0.365295 1.082964 0.267006 0.086 Uiso 1 1 calc R U . . .
C42 C -0.0446(5) 0.8298(3) 0.3820(2) 0.0456(15) Uani 1 1 d . . . . .
H42A H -0.009387 0.785365 0.397759 0.055 Uiso 1 1 calc R U . A 1
H42B H 0.030253 0.857511 0.384864 0.055 Uiso 1 1 calc R U . A 1
C46 C -0.3131(5) 0.8152(3) 0.2613(2) 0.0453(14) Uani 1 1 d . . . . .
H46A H -0.345078 0.783400 0.291021 0.054 Uiso 1 1 calc R U . . .
H46B H -0.357613 0.859863 0.272614 0.054 Uiso 1 1 calc R U . . .
C47 C -0.5627(5) 0.7948(3) 0.1824(3) 0.0705(19) Uani 1 1 d . . . . .
H47A H -0.586531 0.783631 0.140877 0.106 Uiso 1 1 calc R U . . .
H47B H -0.591411 0.761668 0.211021 0.106 Uiso 1 1 calc R U . . .
H47C H -0.608258 0.838826 0.193255 0.106 Uiso 1 1 calc R U . . .
C48 C -0.2940(6) 0.7113(3) 0.1625(2) 0.0605(17) Uani 1 1 d . . . . .
H48A H -0.327142 0.700548 0.122378 0.091 Uiso 1 1 calc R U . . .
H48B H -0.195799 0.711305 0.160079 0.091 Uiso 1 1 calc R U . . .
H48C H -0.316539 0.678077 0.192362 0.091 Uiso 1 1 calc R U . . .
C49 C -0.3300(5) 0.8571(3) 0.1281(2) 0.0564(17) Uani 1 1 d . . . . .
H49A H -0.363748 0.845801 0.088261 0.085 Uiso 1 1 calc R U . . .
H49B H -0.371015 0.901668 0.139957 0.085 Uiso 1 1 calc R U . . .
H49C H -0.231589 0.856264 0.125488 0.085 Uiso 1 1 calc R U . . .
Si1 Si -0.1714(5) 0.8637(4) 0.4371(6) 0.0409(10) Uani 0.683(13) 1 d D . P B 1
C16 C 0.3690(9) 0.5472(3) 0.1451(3) 0.073(3) Uani 0.807(13) 1 d D . P C 1
C17 C 0.4387(11) 0.5384(4) 0.0821(3) 0.088(3) Uani 0.807(13) 1 d D . P C 1
H17A H 0.494082 0.574511 0.074826 0.132 Uiso 0.807(13) 1 calc R U P C 1
H17B H 0.496256 0.495684 0.080711 0.132 Uiso 0.807(13) 1 calc R U P C 1
H17C H 0.370181 0.539285 0.050598 0.132 Uiso 0.807(13) 1 calc R U P C 1
C18 C 0.2823(11) 0.4904(3) 0.1562(3) 0.088(3) Uani 0.807(13) 1 d D . P C 1
H18A H 0.237589 0.495817 0.196409 0.132 Uiso 0.807(13) 1 calc R U P C 1
H18B H 0.213957 0.491333 0.124632 0.132 Uiso 0.807(13) 1 calc R U P C 1
H18C H 0.340031 0.447732 0.154744 0.132 Uiso 0.807(13) 1 calc R U P C 1
C19 C 0.4786(9) 0.5431(5) 0.1941(4) 0.096(4) Uani 0.807(13) 1 d D . P C 1
H19A H 0.435427 0.548700 0.234606 0.145 Uiso 0.807(13) 1 calc R U P C 1
H19B H 0.533578 0.499782 0.191821 0.145 Uiso 0.807(13) 1 calc R U P C 1
H19C H 0.536279 0.578401 0.186999 0.145 Uiso 0.807(13) 1 calc R U P C 1
C21 C 0.3507(6) 1.0331(3) 0.1009(3) 0.059(2) Uani 0.862(6) 1 d D . P D 1
H21A H 0.419726 0.994523 0.102821 0.088 Uiso 0.862(6) 1 calc R U P D 1
H21B H 0.390881 1.071083 0.083627 0.088 Uiso 0.862(6) 1 calc R U P D 1
H21C H 0.315384 1.044211 0.142116 0.088 Uiso 0.862(6) 1 calc R U P D 1
C22 C 0.1287(6) 1.0775(3) 0.0580(4) 0.094(3) Uani 0.862(6) 1 d D . P D 1
H22A H 0.091057 1.087233 0.099080 0.142 Uiso 0.862(6) 1 calc R U P D 1
H22B H 0.170497 1.115846 0.042610 0.142 Uiso 0.862(6) 1 calc R U P D 1
H22C H 0.056281 1.068530 0.030816 0.142 Uiso 0.862(6) 1 calc R U P D 1
C23 C 0.2933(8) 1.0020(3) -0.0040(2) 0.090(3) Uani 0.862(6) 1 d D . P D 1
H23A H 0.361561 0.963082 -0.002753 0.135 Uiso 0.862(6) 1 calc R U P D 1
H23B H 0.220654 0.993113 -0.031146 0.135 Uiso 0.862(6) 1 calc R U P D 1
H23C H 0.334870 1.040429 -0.019352 0.135 Uiso 0.862(6) 1 calc R U P D 1
C43 C -0.104(2) 0.8832(8) 0.5142(9) 0.0575(18) Uani 0.683(13) 1 d D . P B 1
H43A H -0.179310 0.901243 0.541028 0.086 Uiso 0.683(13) 1 calc R U P B 1
H43B H -0.058483 0.842428 0.532182 0.086 Uiso 0.683(13) 1 calc R U P B 1
H43C H -0.040057 0.915923 0.509278 0.086 Uiso 0.683(13) 1 calc R U P B 1
C44 C -0.3050(9) 0.8064(5) 0.4496(4) 0.063(2) Uani 0.683(13) 1 d D . P B 1
H44A H -0.372139 0.826022 0.479626 0.095 Uiso 0.683(13) 1 calc R U P B 1
H44B H -0.349291 0.799848 0.411003 0.095 Uiso 0.683(13) 1 calc R U P B 1
H44C H -0.262931 0.763427 0.464839 0.095 Uiso 0.683(13) 1 calc R U P B 1
C45 C -0.2562(11) 0.9441(4) 0.4043(4) 0.063(2) Uani 0.683(13) 1 d D . P B 1
H45A H -0.325827 0.963982 0.433093 0.095 Uiso 0.683(13) 1 calc R U P B 1
H45B H -0.188823 0.974918 0.397287 0.095 Uiso 0.683(13) 1 calc R U P B 1
H45C H -0.297877 0.935174 0.365586 0.095 Uiso 0.683(13) 1 calc R U P B 1
Si1A Si -0.1850(13) 0.8551(10) 0.4358(13) 0.0409(10) Uani 0.317(13) 1 d D . P B 2
C16A C 0.300(3) 0.5357(5) 0.1392(12) 0.073(3) Uani 0.193(13) 1 d D . P C 2
C17A C 0.347(4) 0.5202(15) 0.0728(12) 0.088(3) Uani 0.193(13) 1 d D . P C 2
H17D H 0.417021 0.547849 0.060953 0.132 Uiso 0.193(13) 1 calc R U P C 2
H17E H 0.382549 0.473215 0.069347 0.132 Uiso 0.193(13) 1 calc R U P C 2
H17F H 0.269545 0.529735 0.045723 0.132 Uiso 0.193(13) 1 calc R U P C 2
C18A C 0.190(4) 0.4916(15) 0.1564(16) 0.096(4) Uani 0.193(13) 1 d D . P C 2
H18D H 0.158900 0.500818 0.198552 0.145 Uiso 0.193(13) 1 calc R U P C 2
H18E H 0.113419 0.501285 0.128945 0.145 Uiso 0.193(13) 1 calc R U P C 2
H18F H 0.226423 0.444765 0.152569 0.145 Uiso 0.193(13) 1 calc R U P C 2
C19A C 0.421(3) 0.5169(19) 0.1809(15) 0.096(4) Uani 0.193(13) 1 d D . P C 2
H19D H 0.393833 0.526433 0.223440 0.145 Uiso 0.193(13) 1 calc R U P C 2
H19E H 0.452737 0.469416 0.176570 0.145 Uiso 0.193(13) 1 calc R U P C 2
H19F H 0.494829 0.542823 0.169330 0.145 Uiso 0.193(13) 1 calc R U P C 2
C21A C 0.3883(9) 1.008(2) 0.049(2) 0.094(3) Uani 0.138(6) 1 d D . P D 2
H21D H 0.414210 0.968245 0.024535 0.142 Uiso 0.138(6) 1 calc R U P D 2
H21E H 0.414362 1.047108 0.027179 0.142 Uiso 0.138(6) 1 calc R U P D 2
H21F H 0.434213 1.003737 0.088216 0.142 Uiso 0.138(6) 1 calc R U P D 2
C22A C 0.204(5) 1.0802(10) 0.0988(14) 0.090(3) Uani 0.138(6) 1 d D . P D 2
H22D H 0.107083 1.088490 0.107646 0.135 Uiso 0.138(6) 1 calc R U P D 2
H22E H 0.253144 1.074657 0.137231 0.135 Uiso 0.138(6) 1 calc R U P D 2
H22F H 0.233293 1.118028 0.076195 0.135 Uiso 0.138(6) 1 calc R U P D 2
C23A C 0.166(4) 1.0295(18) -0.0014(10) 0.059(2) Uani 0.138(6) 1 d D . P D 2
H23D H 0.067711 1.035131 0.004886 0.088 Uiso 0.138(6) 1 calc R U P D 2
H23E H 0.194097 1.069759 -0.020008 0.088 Uiso 0.138(6) 1 calc R U P D 2
H23F H 0.192108 0.991511 -0.028393 0.088 Uiso 0.138(6) 1 calc R U P D 2
C43A C -0.117(5) 0.8820(15) 0.510(2) 0.0575(18) Uani 0.317(13) 1 d D . P B 2
H43D H -0.192764 0.895358 0.538819 0.086 Uiso 0.317(13) 1 calc R U P B 2
H43E H -0.058360 0.844901 0.528060 0.086 Uiso 0.317(13) 1 calc R U P B 2
H43F H -0.065769 0.919564 0.503202 0.086 Uiso 0.317(13) 1 calc R U P B 2
C44A C -0.259(2) 0.7749(8) 0.4500(10) 0.063(2) Uani 0.317(13) 1 d D . P B 2
H44D H -0.336405 0.782966 0.478597 0.095 Uiso 0.317(13) 1 calc R U P B 2
H44E H -0.289830 0.758241 0.411392 0.095 Uiso 0.317(13) 1 calc R U P B 2
H44F H -0.190734 0.741977 0.467407 0.095 Uiso 0.317(13) 1 calc R U P B 2
C45A C -0.327(2) 0.9201(9) 0.4131(8) 0.0575(18) Uani 0.317(13) 1 d D . P B 2
H45D H -0.392687 0.927529 0.446973 0.086 Uiso 0.317(13) 1 calc R U P B 2
H45E H -0.290488 0.961784 0.403336 0.086 Uiso 0.317(13) 1 calc R U P B 2
H45F H -0.371580 0.904858 0.377263 0.086 Uiso 0.317(13) 1 calc R U P B 2
F1 F 0.6341(2) 0.33721(12) 0.47793(11) 0.0322(7) Uani 1 1 d . . . . .
F2 F 0.4511(2) 0.42655(12) 0.53102(12) 0.0370(7) Uani 1 1 d . . . . .
F3 F 0.2704(3) 0.50451(13) 0.46312(13) 0.0457(8) Uani 1 1 d . . . . .
F4 F 0.2769(3) 0.49056(14) 0.33861(13) 0.0635(9) Uani 1 1 d . . . . .
F5 F 0.4606(3) 0.40335(13) 0.28440(13) 0.0605(9) Uani 1 1 d . . . . .
F6 F 0.7305(3) 0.43547(14) 0.29167(13) 0.0654(6) Uani 1 1 d . . . . .
F10 F 0.7175(3) 0.20665(14) 0.24794(12) 0.0654(6) Uani 1 1 d D . . . .
F11 F 0.9222(3) 0.21521(12) 0.33934(13) 0.0464(8) Uani 1 1 d . . . . .
F12 F 1.1702(3) 0.22371(15) 0.37858(15) 0.0659(10) Uani 1 1 d . . . . .
F13 F 1.2293(3) 0.33386(16) 0.43847(16) 0.0744(11) Uani 1 1 d . . . . .
F14 F 1.0308(3) 0.43767(14) 0.45631(13) 0.0543(9) Uani 1 1 d . . . . .
F15 F 0.7834(3) 0.43106(13) 0.41886(12) 0.0402(7) Uani 1 1 d . . . . .
F16 F 0.4639(3) 0.25685(13) 0.29482(13) 0.0525(8) Uani 1 1 d . . . . .
F17 F 0.3658(3) 0.14262(13) 0.32191(14) 0.0549(9) Uani 1 1 d . . . . .
F18 F 0.4640(3) 0.06593(13) 0.41673(14) 0.0543(9) Uani 1 1 d . . . . .
F19 F 0.6735(3) 0.10409(13) 0.48173(13) 0.0498(8) Uani 1 1 d . . . . .
F20 F 0.7812(3) 0.21294(12) 0.45304(11) 0.0356(7) Uani 1 1 d . . . . .
C50 C 0.5645(5) 0.3677(2) 0.3779(2) 0.0287(12) Uani 1 1 d . . . . .
C51 C 0.5475(5) 0.3757(2) 0.4408(2) 0.0264(12) Uani 1 1 d . . . . .
C52 C 0.4549(5) 0.4208(2) 0.4694(2) 0.0268(12) Uani 1 1 d . . . . .
C53 C 0.3633(5) 0.4603(2) 0.4351(2) 0.0326(12) Uani 1 1 d . . . . .
C54 C 0.3694(6) 0.4530(2) 0.3727(3) 0.0410(14) Uani 1 1 d . . . . .
C55 C 0.4651(5) 0.4075(2) 0.3458(2) 0.0383(13) Uani 1 1 d . . . . .
C56 C 0.7163(6) 0.3207(2) 0.2764(2) 0.0418(14) Uani 1 1 d D . . . .
C57 C 0.7407(6) 0.3819(3) 0.2532(2) 0.0558(17) Uani 1 1 d D . . . .
C62 C 0.8349(5) 0.3213(2) 0.37808(19) 0.0273(12) Uani 1 1 d . . . . .
C63 C 0.8739(6) 0.3771(2) 0.4080(2) 0.0357(13) Uani 1 1 d . . . . .
C64 C 1.0024(6) 0.3819(3) 0.4273(2) 0.0383(14) Uani 1 1 d . . . . .
C65 C 1.1025(6) 0.3300(3) 0.4187(3) 0.0457(15) Uani 1 1 d . . . . .
C66 C 1.0727(6) 0.2747(3) 0.3884(3) 0.0433(15) Uani 1 1 d . . . . .
C67 C 0.9440(5) 0.2716(2) 0.3695(2) 0.0323(13) Uani 1 1 d . . . . .
C68 C 0.6322(5) 0.2408(2) 0.3701(2) 0.0271(12) Uani 1 1 d . . . . .
C69 C 0.5225(5) 0.2194(2) 0.3415(2) 0.0347(13) Uani 1 1 d . . . . .
C70 C 0.4665(5) 0.1621(2) 0.3538(2) 0.0360(13) Uani 1 1 d . . . . .
C71 C 0.5168(5) 0.1230(2) 0.4020(2) 0.0373(13) Uani 1 1 d . . . . .
C72 C 0.6225(5) 0.1415(2) 0.4346(2) 0.0321(12) Uani 1 1 d . . . . .
C73 C 0.6783(5) 0.1989(2) 0.4181(2) 0.0284(12) Uani 1 1 d . . . . .
B1 B 0.6847(6) 0.3123(3) 0.3512(2) 0.0349(16) Uani 1 1 d . . . . .
F7 F 0.8254(6) 0.4535(3) 0.1766(2) 0.0654(6) Uani 0.655(4) 1 d . . P E 1
F8 F 0.8718(7) 0.3500(2) 0.0980(2) 0.0654(6) Uani 0.655(4) 1 d . . P E 1
F9 F 0.8280(7) 0.2251(2) 0.1362(2) 0.0654(6) Uani 0.655(4) 1 d . . P E 1
C58 C 0.7995(14) 0.3917(6) 0.1962(3) 0.064(6) Uani 0.655(4) 1 d D . P E 1
C59 C 0.8237(12) 0.3410(4) 0.1551(5) 0.066(4) Uani 0.655(4) 1 d D . P E 1
C60 C 0.7983(10) 0.2795(5) 0.1745(3) 0.057(3) Uani 0.655(4) 1 d D . P E 1
C61 C 0.7556(8) 0.2702(3) 0.2344(3) 0.036(3) Uani 0.655(4) 1 d D . P E 1
F7A F 0.7484(11) 0.4613(5) 0.1739(5) 0.0654(6) Uani 0.345(4) 1 d . . P E 2
F8A F 0.7533(12) 0.3603(4) 0.0911(4) 0.0654(6) Uani 0.345(4) 1 d . . P E 2
F9A F 0.7164(12) 0.2366(4) 0.1301(4) 0.0654(6) Uani 0.345(4) 1 d . . P E 2
C58A C 0.737(4) 0.3988(12) 0.1916(4) 0.064(6) Uani 0.345(4) 1 d D . P E 2
C59A C 0.726(2) 0.3473(9) 0.1528(10) 0.066(4) Uani 0.345(4) 1 d D . P E 2
C60A C 0.712(2) 0.2837(9) 0.1699(5) 0.057(3) Uani 0.345(4) 1 d D . P E 2
C61A C 0.692(2) 0.2746(3) 0.2322(4) 0.036(3) Uani 0.345(4) 1 d D . P E 2

loop_
_atom_site_aniso_label
_atom_site_aniso_U_11
_atom_site_aniso_U_22
_atom_site_aniso_U_33
_atom_site_aniso_U_23
_atom_site_aniso_U_13
_atom_site_aniso_U_12
Y1 0.0238(3) 0.0238(3) 0.0225(3) 0.0000(2) -0.0004(2) -0.0030(2)
Si2 0.0385(10) 0.0562(11) 0.0423(10) 0.0120(8) -0.0075(8) -0.0168(8)
O1 0.0294(19) 0.0196(19) 0.0274(19) -0.0003(14) -0.0051(15) -0.0009(15)
N1 0.034(2) 0.028(2) 0.017(2) -0.0018(18) -0.0098(19) -0.0013(18)
N2 0.028(2) 0.018(2) 0.020(2) -0.0039(17) 0.0005(19) -0.0034(17)
N3 0.033(3) 0.035(3) 0.024(2) 0.0098(19) -0.007(2) -0.005(2)
N4 0.031(3) 0.023(2) 0.035(3) 0.0085(19) -0.002(2) -0.0096(19)
N5 0.031(3) 0.026(3) 0.032(2) -0.0073(19) -0.001(2) -0.007(2)
N6 0.033(3) 0.020(2) 0.047(3) -0.001(2) -0.004(2) 0.000(2)
C1 0.072(4) 0.046(4) 0.025(3) -0.005(3) 0.010(3) 0.011(3)
C2 0.083(5) 0.029(3) 0.048(4) 0.004(3) 0.016(3) 0.013(3)
C3 0.061(4) 0.029(3) 0.031(3) 0.006(2) 0.001(3) 0.013(3)
C4 0.042(3) 0.023(3) 0.018(3) -0.002(2) -0.003(2) 0.002(2)
C5 0.029(3) 0.023(3) 0.024(3) 0.006(2) -0.010(2) -0.003(2)
C6 0.029(3) 0.027(3) 0.040(3) 0.002(2) 0.002(3) -0.007(2)
C7 0.033(3) 0.050(4) 0.029(3) 0.014(3) -0.008(3) -0.010(3)
C8 0.042(3) 0.044(4) 0.018(3) 0.009(3) 0.003(2) -0.001(3)
C9 0.059(4) 0.039(3) 0.018(3) 0.004(2) 0.001(3) 0.001(3)
C10 0.053(4) 0.034(3) 0.022(3) -0.003(2) -0.008(3) -0.003(3)
C11 0.029(3) 0.024(3) 0.020(3) -0.004(2) -0.002(2) 0.005(2)
C12 0.027(3) 0.020(3) 0.028(3) 0.009(2) -0.006(2) -0.002(2)
C13 0.036(3) 0.038(3) 0.015(3) 0.006(2) -0.005(2) 0.005(3)
C14 0.112(6) 0.050(4) 0.032(4) 0.007(3) 0.013(4) 0.008(4)
C15 0.081(5) 0.045(4) 0.047(4) 0.002(3) -0.029(4) -0.002(3)
C20 0.045(4) 0.057(4) 0.047(4) 0.021(3) -0.003(3) -0.023(3)
C24 0.028(3) 0.019(3) 0.021(3) -0.002(2) 0.005(2) 0.000(2)
C25 0.035(3) 0.031(3) 0.026(3) 0.009(2) -0.010(3) -0.002(3)
C26 0.043(3) 0.028(3) 0.025(3) 0.010(2) -0.006(3) -0.007(3)
C27 0.028(3) 0.055(4) 0.057(4) 0.028(3) -0.012(3) -0.010(3)
C28 0.037(4) 0.082(5) 0.091(5) 0.037(4) -0.004(4) -0.001(3)
C29 0.051(4) 0.054(4) 0.082(5) 0.019(4) -0.024(4) -0.024(3)
C30 0.049(4) 0.049(4) 0.061(4) 0.028(3) -0.019(3) -0.024(3)
C31 0.025(3) 0.078(5) 0.100(5) 0.016(4) -0.005(4) -0.015(3)
C32 0.123(7) 0.138(7) 0.074(5) -0.047(5) 0.020(5) -0.097(6)
C33 0.023(3) 0.031(3) 0.025(3) -0.002(2) 0.001(2) -0.011(3)
C34 0.051(4) 0.022(3) 0.046(3) -0.013(3) -0.006(3) -0.005(3)
C35 0.045(4) 0.028(3) 0.053(4) -0.014(3) -0.004(3) -0.005(3)
C36 0.036(3) 0.019(3) 0.041(3) -0.004(2) -0.006(3) -0.007(2)
C37 0.043(4) 0.039(3) 0.055(4) 0.000(3) -0.004(3) -0.007(3)
C38 0.056(4) 0.031(3) 0.053(4) -0.006(3) -0.016(3) -0.007(3)
C39 0.036(3) 0.022(3) 0.067(4) -0.014(3) -0.018(3) 0.006(2)
C40 0.047(4) 0.081(5) 0.045(4) -0.017(3) -0.014(3) 0.005(3)
C41 0.036(4) 0.059(4) 0.076(5) 0.015(3) 0.002(3) -0.003(3)
C42 0.040(3) 0.060(4) 0.038(3) -0.005(3) 0.004(3) -0.015(3)
C46 0.048(4) 0.050(4) 0.039(3) 0.004(3) 0.000(3) -0.010(3)
C47 0.055(4) 0.096(5) 0.067(5) 0.021(4) -0.019(4) -0.032(4)
C48 0.065(4) 0.066(4) 0.053(4) 0.001(3) -0.009(3) -0.013(3)
C49 0.053(4) 0.077(4) 0.042(4) 0.018(3) -0.018(3) -0.017(3)
Si1 0.0461(15) 0.046(2) 0.0268(10) -0.0040(18) 0.0013(14) 0.0095(13)
C16 0.091(8) 0.039(5) 0.080(6) 0.011(4) 0.018(6) 0.021(5)
C17 0.127(8) 0.037(4) 0.088(5) -0.006(3) 0.044(5) 0.026(4)
C18 0.127(8) 0.037(4) 0.088(5) -0.006(3) 0.044(5) 0.026(4)
C19 0.091(8) 0.069(8) 0.117(8) 0.015(6) 0.011(7) 0.038(6)
C21 0.051(5) 0.053(5) 0.076(6) 0.030(4) 0.004(4) -0.022(4)
C22 0.067(6) 0.067(6) 0.149(9) 0.076(6) 0.007(6) -0.008(5)
C23 0.130(9) 0.093(6) 0.057(5) 0.026(5) 0.018(5) -0.061(6)
C43 0.062(6) 0.071(4) 0.036(4) -0.017(3) 0.007(3) 0.006(3)
C44 0.052(5) 0.076(6) 0.057(4) -0.008(4) 0.001(4) 0.009(4)
C45 0.052(5) 0.076(6) 0.057(4) -0.008(4) 0.001(4) 0.009(4)
Si1A 0.0461(15) 0.046(2) 0.0268(10) -0.0040(18) 0.0013(14) 0.0095(13)
C16A 0.091(8) 0.039(5) 0.080(6) 0.011(4) 0.018(6) 0.021(5)
C17A 0.127(8) 0.037(4) 0.088(5) -0.006(3) 0.044(5) 0.026(4)
C18A 0.091(8) 0.069(8) 0.117(8) 0.015(6) 0.011(7) 0.038(6)
C19A 0.091(8) 0.069(8) 0.117(8) 0.015(6) 0.011(7) 0.038(6)
C21A 0.067(6) 0.067(6) 0.149(9) 0.076(6) 0.007(6) -0.008(5)
C22A 0.130(9) 0.093(6) 0.057(5) 0.026(5) 0.018(5) -0.061(6)
C23A 0.051(5) 0.053(5) 0.076(6) 0.030(4) 0.004(4) -0.022(4)
C43A 0.062(6) 0.071(4) 0.036(4) -0.017(3) 0.007(3) 0.006(3)
C44A 0.052(5) 0.076(6) 0.057(4) -0.008(4) 0.001(4) 0.009(4)
C45A 0.062(6) 0.071(4) 0.036(4) -0.017(3) 0.007(3) 0.006(3)
F1 0.0362(17) 0.0326(16) 0.0271(16) 0.0025(12) -0.0050(13) -0.0009(13)
F2 0.0386(18) 0.0372(17) 0.0342(18) -0.0013(13) 0.0032(14) -0.0012(13)
F3 0.0414(18) 0.0335(18) 0.060(2) -0.0002(15) -0.0027(16) 0.0035(14)
F4 0.080(2) 0.049(2) 0.055(2) 0.0018(16) -0.0281(19) 0.0246(18)
F5 0.107(3) 0.0363(19) 0.035(2) -0.0015(14) -0.0279(19) 0.0092(17)
F6 0.1263(18) 0.0406(10) 0.0315(9) -0.0052(7) 0.0078(12) -0.0206(12)
F10 0.1263(18) 0.0406(10) 0.0315(9) -0.0052(7) 0.0078(12) -0.0206(12)
F11 0.053(2) 0.0305(18) 0.056(2) -0.0097(15) 0.0113(16) -0.0038(14)
F12 0.042(2) 0.060(2) 0.094(3) 0.0065(19) 0.0150(19) -0.0038(18)
F13 0.042(2) 0.078(2) 0.108(3) 0.013(2) -0.005(2) -0.0276(18)
F14 0.061(2) 0.053(2) 0.055(2) -0.0079(16) -0.0014(17) -0.0327(17)
F15 0.0504(19) 0.0304(18) 0.0419(18) -0.0120(14) 0.0055(15) -0.0139(15)
F16 0.067(2) 0.0339(18) 0.056(2) -0.0046(15) -0.0332(18) 0.0008(15)
F17 0.0391(19) 0.045(2) 0.081(2) -0.0214(17) -0.0147(18) -0.0069(15)
F18 0.050(2) 0.0319(18) 0.084(2) -0.0047(16) 0.0130(18) -0.0181(15)
F19 0.057(2) 0.0385(18) 0.054(2) 0.0174(15) -0.0009(17) -0.0070(15)
F20 0.0406(18) 0.0347(17) 0.0318(16) 0.0039(13) -0.0039(14) -0.0057(13)
C50 0.039(3) 0.023(3) 0.025(3) -0.002(2) -0.007(3) -0.006(2)
C51 0.026(3) 0.021(3) 0.033(3) 0.005(2) -0.009(3) -0.004(2)
C52 0.028(3) 0.025(3) 0.028(3) 0.001(2) -0.004(3) -0.005(2)
C53 0.035(3) 0.017(3) 0.045(4) -0.002(3) -0.001(3) -0.002(2)
C54 0.059(4) 0.014(3) 0.049(4) 0.001(3) -0.018(3) 0.003(3)
C55 0.057(4) 0.032(3) 0.027(3) -0.003(3) -0.012(3) -0.007(3)
C56 0.083(4) 0.024(3) 0.019(3) 0.000(2) -0.010(3) -0.007(3)
C57 0.111(5) 0.037(4) 0.022(3) -0.006(3) -0.001(3) -0.017(3)
C62 0.039(3) 0.026(3) 0.016(3) -0.004(2) 0.006(2) -0.004(3)
C63 0.047(4) 0.030(3) 0.031(3) 0.000(2) 0.012(3) -0.008(3)
C64 0.049(4) 0.036(4) 0.033(3) -0.003(3) 0.009(3) -0.018(3)
C65 0.033(4) 0.055(4) 0.052(4) 0.013(3) 0.002(3) -0.019(3)
C66 0.031(4) 0.037(4) 0.060(4) 0.005(3) 0.016(3) 0.000(3)
C67 0.043(4) 0.018(3) 0.037(3) -0.001(2) 0.008(3) -0.009(3)
C68 0.030(3) 0.024(3) 0.027(3) -0.012(2) -0.007(2) 0.000(2)
C69 0.043(4) 0.019(3) 0.039(3) -0.004(2) -0.007(3) 0.006(3)
C70 0.029(3) 0.031(3) 0.048(4) -0.019(3) -0.004(3) -0.004(3)
C71 0.031(3) 0.033(3) 0.049(4) -0.014(3) 0.013(3) -0.014(3)
C72 0.036(3) 0.025(3) 0.034(3) 0.006(2) 0.002(3) 0.003(2)
C73 0.026(3) 0.029(3) 0.031(3) -0.009(2) -0.007(3) -0.007(2)
B1 0.063(5) 0.017(3) 0.025(3) -0.005(3) -0.001(3) -0.007(3)
F7 0.1263(18) 0.0406(10) 0.0315(9) -0.0052(7) 0.0078(12) -0.0206(12)
F8 0.1263(18) 0.0406(10) 0.0315(9) -0.0052(7) 0.0078(12) -0.0206(12)
F9 0.1263(18) 0.0406(10) 0.0315(9) -0.0052(7) 0.0078(12) -0.0206(12)
C58 0.132(18) 0.026(5) 0.038(4) 0.001(3) -0.007(5) -0.023(8)
C59 0.126(12) 0.059(6) 0.023(4) 0.003(4) 0.005(9) -0.046(8)
C60 0.107(11) 0.038(4) 0.034(4) -0.011(3) -0.019(6) -0.035(7)
C61 0.048(9) 0.036(4) 0.025(3) 0.004(3) -0.005(4) -0.009(4)
F7A 0.1263(18) 0.0406(10) 0.0315(9) -0.0052(7) 0.0078(12) -0.0206(12)
F8A 0.1263(18) 0.0406(10) 0.0315(9) -0.0052(7) 0.0078(12) -0.0206(12)
F9A 0.1263(18) 0.0406(10) 0.0315(9) -0.0052(7) 0.0078(12) -0.0206(12)
C58A 0.132(18) 0.026(5) 0.038(4) 0.001(3) -0.007(5) -0.023(8)
C59A 0.126(12) 0.059(6) 0.023(4) 0.003(4) 0.005(9) -0.046(8)
C60A 0.107(11) 0.038(4) 0.034(4) -0.011(3) -0.019(6) -0.035(7)
C61A 0.048(9) 0.036(4) 0.025(3) 0.004(3) -0.005(4) -0.009(4)

loop_
_atom_type_symbol
_atom_type_description
_atom_type_scat_dispersion_real
_atom_type_scat_dispersion_imag
_atom_type_scat_source
C C 0.0033 0.0016 'International Tables Vol C Tables 4.2.6.8 and 6.1.1.4'
H H 0.0000 0.0000 'International Tables Vol C Tables 4.2.6.8 and 6.1.1.4'
B B 0.0013 0.0007 'International Tables Vol C Tables 4.2.6.8 and 6.1.1.4'
F F 0.0171 0.0103 'International Tables Vol C Tables 4.2.6.8 and 6.1.1.4'
N N 0.0061 0.0033 'International Tables Vol C Tables 4.2.6.8 and 6.1.1.4'
O O 0.0106 0.0060 'International Tables Vol C Tables 4.2.6.8 and 6.1.1.4'
Si Si 0.0817 0.0704 'International Tables Vol C Tables 4.2.6.8 and 6.1.1.4'
Y Y -2.7962 3.5667 'International Tables Vol C Tables 4.2.6.8 and 6.1.1.4'

loop_
_geom_angle_atom_site_label_1
_geom_angle_atom_site_label_2
_geom_angle_atom_site_label_3
_geom_angle
_geom_angle_site_symmetry_1
_geom_angle_site_symmetry_3
_geom_angle_publ_flag
N1 Y1 O1 67.13(11) . . ?
N1 Y1 C42 95.52(15) . . ?
N1 Y1 C46 115.48(15) . . ?
N2 Y1 O1 67.60(11) . . ?
N2 Y1 N1 122.09(13) . . ?
N2 Y1 C42 102.04(15) . . ?
N2 Y1 C46 111.08(15) . . ?
C42 Y1 O1 145.52(13) . . ?
C46 Y1 O1 107.39(14) . . ?
C46 Y1 C42 106.98(17) . . ?
C46 Si2 C47 115.2(3) . . ?
C46 Si2 C48 109.4(2) . . ?
C46 Si2 C49 110.4(2) . . ?
C48 Si2 C47 107.5(3) . . ?
C48 Si2 C49 108.1(3) . . ?
C49 Si2 C47 106.0(2) . . ?
C11 O1 Y1 119.8(2) . . ?
C11 O1 C12 114.0(3) . . ?
C12 O1 Y1 119.1(3) . . ?
C4 N1 Y1 121.5(3) . . ?
C24 N1 Y1 119.8(3) . . ?
C24 N1 C4 117.6(4) . . ?
C5 N2 Y1 120.9(3) . . ?
C33 N2 Y1 123.6(3) . . ?
C33 N2 C5 115.5(3) . . ?
C24 N3 C25 108.3(4) . . ?
C24 N3 C27 127.0(4) . . ?
C25 N3 C27 124.7(4) . . ?
C24 N4 C26 109.3(4) . . ?
C24 N4 C30 124.6(4) . . ?
C26 N4 C30 125.9(4) . . ?
C33 N5 C34 109.4(4) . . ?
C33 N5 C36 125.2(4) . . ?
C34 N5 C36 125.4(4) . . ?
C33 N6 C35 108.5(4) . . ?
C33 N6 C39 124.3(4) . . ?
C35 N6 C39 127.2(4) . . ?
C2 C1 H1 119.0 . . ?
C2 C1 C10 122.1(5) . . ?
C10 C1 H1 119.0 . . ?
C1 C2 C3 118.2(5) . . ?
C1 C2 C16 122.3(5) . . ?
C1 C2 C16A 123.3(11) . . ?
C3 C2 C16 119.2(5) . . ?
C3 C2 C16A 113.5(10) . . ?
C2 C3 H3 118.9 . . ?
C4 C3 C2 122.1(5) . . ?
C4 C3 H3 118.9 . . ?
C3 C4 N1 126.4(4) . . ?
C3 C4 C11 117.1(4) . . ?
C11 C4 N1 116.5(4) . . ?
C6 C5 N2 125.9(4) . . ?
C12 C5 N2 117.8(4) . . ?
C12 C5 C6 116.3(4) . . ?
C5 C6 H6 119.2 . . ?
C5 C6 C7 121.6(5) . . ?
C7 C6 H6 119.2 . . ?
C6 C7 C20 119.4(5) . . ?
C8 C7 C6 119.0(4) . . ?
C8 C7 C20 121.6(4) . . ?
C7 C8 H8 119.0 . . ?
C7 C8 C13 122.0(5) . . ?
C13 C8 H8 119.0 . . ?
C10 C9 C14 111.3(4) . . ?
C13 C9 C10 107.7(4) . . ?
C13 C9 C14 110.6(4) . . ?
C15 C9 C10 108.5(4) . . ?
C15 C9 C13 109.2(4) . . ?
C15 C9 C14 109.6(4) . . ?
C1 C10 C9 124.5(5) . . ?
C11 C10 C1 117.6(4) . . ?
C11 C10 C9 117.9(4) . . ?
C4 C11 O1 115.0(4) . . ?
C10 C11 O1 122.1(4) . . ?
C10 C11 C4 122.9(4) . . ?
C5 C12 O1 114.5(4) . . ?
C13 C12 O1 121.0(4) . . ?
C13 C12 C5 124.5(4) . . ?
C8 C13 C9 124.9(4) . . ?
C12 C13 C8 116.6(4) . . ?
C12 C13 C9 118.5(4) . . ?
C9 C14 H14A 109.5 . . ?
C9 C14 H14B 109.5 . . ?
C9 C14 H14C 109.5 . . ?
H14A C14 H14B 109.5 . . ?
H14A C14 H14C 109.5 . . ?
H14B C14 H14C 109.5 . . ?
C9 C15 H15A 109.5 . . ?
C9 C15 H15B 109.5 . . ?
C9 C15 H15C 109.5 . . ?
H15A C15 H15B 109.5 . . ?
H15A C15 H15C 109.5 . . ?
H15B C15 H15C 109.5 . . ?
C7 C20 C21 107.8(4) . . ?
C22 C20 C7 111.1(4) . . ?
C22 C20 C21 108.7(3) . . ?
C22 C20 C23 109.2(3) . . ?
C23 C20 C7 112.1(4) . . ?
C23 C20 C21 107.9(3) . . ?
C21A C20 C7 115.9(16) . . ?
C21A C20 C22A 106(2) . . ?
C21A C20 C23A 108.2(5) . . ?
C22A C20 C7 112.9(16) . . ?
C22A C20 C23A 108.0(5) . . ?
C23A C20 C7 105.9(13) . . ?
N3 C24 N1 126.3(4) . . ?
N4 C24 N1 126.0(4) . . ?
N4 C24 N3 107.5(4) . . ?
N3 C25 H25 126.0 . . ?
C26 C25 N3 108.0(4) . . ?
C26 C25 H25 126.0 . . ?
N4 C26 H26 126.6 . . ?
C25 C26 N4 106.9(4) . . ?
C25 C26 H26 126.6 . . ?
N3 C27 H27 107.0 . . ?
N3 C27 C28 110.0(4) . . ?
N3 C27 C29 111.8(4) . . ?
C28 C27 H27 107.0 . . ?
C28 C27 C29 113.7(5) . . ?
C29 C27 H27 107.0 . . ?
C27 C28 H28A 109.5 . . ?
C27 C28 H28B 109.5 . . ?
C27 C28 H28C 109.5 . . ?
H28A C28 H28B 109.5 . . ?
H28A C28 H28C 109.5 . . ?
H28B C28 H28C 109.5 . . ?
C27 C29 H29A 109.5 . . ?
C27 C29 H29B 109.5 . . ?
C27 C29 H29C 109.5 . . ?
H29A C29 H29B 109.5 . . ?
H29A C29 H29C 109.5 . . ?
H29B C29 H29C 109.5 . . ?
N4 C30 H30 107.8 . . ?
N4 C30 C31 111.8(4) . . ?
N4 C30 C32 110.4(5) . . ?
C31 C30 H30 107.8 . . ?
C31 C30 C32 111.1(5) . . ?
C32 C30 H30 107.8 . . ?
C30 C31 H31A 109.5 . . ?
C30 C31 H31B 109.5 . . ?
C30 C31 H31C 109.5 . . ?
H31A C31 H31B 109.5 . . ?
H31A C31 H31C 109.5 . . ?
H31B C31 H31C 109.5 . . ?
C30 C32 H32A 109.5 . . ?
C30 C32 H32B 109.5 . . ?
C30 C32 H32C 109.5 . . ?
H32A C32 H32B 109.5 . . ?
H32A C32 H32C 109.5 . . ?
H32B C32 H32C 109.5 . . ?
N5 C33 N2 126.1(4) . . ?
N5 C33 N6 107.6(4) . . ?
N6 C33 N2 126.3(4) . . ?
N5 C34 H34 126.7 . . ?
C35 C34 N5 106.7(4) . . ?
C35 C34 H34 126.7 . . ?
N6 C35 H35 126.1 . . ?
C34 C35 N6 107.9(4) . . ?
C34 C35 H35 126.1 . . ?
N5 C36 H36 107.4 . . ?
N5 C36 C37 110.9(4) . . ?
N5 C36 C38 111.3(4) . . ?
C37 C36 H36 107.4 . . ?
C38 C36 H36 107.4 . . ?
C38 C36 C37 112.0(4) . . ?
C36 C37 H37A 109.5 . . ?
C36 C37 H37B 109.5 . . ?
C36 C37 H37C 109.5 . . ?
H37A C37 H37B 109.5 . . ?
H37A C37 H37C 109.5 . . ?
H37B C37 H37C 109.5 . . ?
C36 C38 H38A 109.5 . . ?
C36 C38 H38B 109.5 . . ?
C36 C38 H38C 109.5 . . ?
H38A C38 H38B 109.5 . . ?
H38A C38 H38C 109.5 . . ?
H38B C38 H38C 109.5 . . ?
N6 C39 H39 108.1 . . ?
N6 C39 C40 110.9(4) . . ?
N6 C39 C41 109.8(4) . . ?
C40 C39 H39 108.1 . . ?
C41 C39 H39 108.1 . . ?
C41 C39 C40 111.7(4) . . ?
C39 C40 H40A 109.5 . . ?
C39 C40 H40B 109.5 . . ?
C39 C40 H40C 109.5 . . ?
H40A C40 H40B 109.5 . . ?
H40A C40 H40C 109.5 . . ?
H40B C40 H40C 109.5 . . ?
C39 C41 H41A 109.5 . . ?
C39 C41 H41B 109.5 . . ?
C39 C41 H41C 109.5 . . ?
H41A C41 H41B 109.5 . . ?
H41A C41 H41C 109.5 . . ?
H41B C41 H41C 109.5 . . ?
Y1 C42 H42A 105.7 . . ?
Y1 C42 H42B 105.7 . . ?
H42A C42 H42B 106.2 . . ?
Si1 C42 Y1 126.3(4) . . ?
Si1 C42 H42A 105.7 . . ?
Si1 C42 H42B 105.7 . . ?
Si1A C42 Y1 122.8(7) . . ?
Y1 C46 H46A 107.4 . . ?
Y1 C46 H46B 107.4 . . ?
Si2 C46 Y1 119.6(2) . . ?
Si2 C46 H46A 107.4 . . ?
Si2 C46 H46B 107.4 . . ?
H46A C46 H46B 106.9 . . ?
Si2 C47 H47A 109.5 . . ?
Si2 C47 H47B 109.5 . . ?
Si2 C47 H47C 109.5 . . ?
H47A C47 H47B 109.5 . . ?
H47A C47 H47C 109.5 . . ?
H47B C47 H47C 109.5 . . ?
Si2 C48 H48A 109.5 . . ?
Si2 C48 H48B 109.5 . . ?
Si2 C48 H48C 109.5 . . ?
H48A C48 H48B 109.5 . . ?
H48A C48 H48C 109.5 . . ?
H48B C48 H48C 109.5 . . ?
Si2 C49 H49A 109.5 . . ?
Si2 C49 H49B 109.5 . . ?
Si2 C49 H49C 109.5 . . ?
H49A C49 H49B 109.5 . . ?
H49A C49 H49C 109.5 . . ?
H49B C49 H49C 109.5 . . ?
C42 Si1 C43 114.9(9) . . ?
C42 Si1 C44 111.3(6) . . ?
C42 Si1 C45 107.2(6) . . ?
C44 Si1 C43 107.8(2) . . ?
C44 Si1 C45 107.8(2) . . ?
C45 Si1 C43 107.5(2) . . ?
C17 C16 C2 112.4(5) . . ?
C17 C16 C18 109.2(4) . . ?
C17 C16 C19 108.6(4) . . ?
C18 C16 C2 105.5(5) . . ?
C18 C16 C19 108.4(4) . . ?
C19 C16 C2 112.6(6) . . ?
C16 C17 H17A 109.5 . . ?
C16 C17 H17B 109.5 . . ?
C16 C17 H17C 109.5 . . ?
H17A C17 H17B 109.5 . . ?
H17A C17 H17C 109.5 . . ?
H17B C17 H17C 109.5 . . ?
C16 C18 H18A 109.5 . . ?
C16 C18 H18B 109.5 . . ?
C16 C18 H18C 109.5 . . ?
H18A C18 H18B 109.5 . . ?
H18A C18 H18C 109.5 . . ?
H18B C18 H18C 109.5 . . ?
C16 C19 H19A 109.5 . . ?
C16 C19 H19B 109.5 . . ?
C16 C19 H19C 109.5 . . ?
H19A C19 H19B 109.5 . . ?
H19A C19 H19C 109.5 . . ?
H19B C19 H19C 109.5 . . ?
C20 C21 H21A 109.5 . . ?
C20 C21 H21B 109.5 . . ?
C20 C21 H21C 109.5 . . ?
H21A C21 H21B 109.5 . . ?
H21A C21 H21C 109.5 . . ?
H21B C21 H21C 109.5 . . ?
C20 C22 H22A 109.5 . . ?
C20 C22 H22B 109.5 . . ?
C20 C22 H22C 109.5 . . ?
H22A C22 H22B 109.5 . . ?
H22A C22 H22C 109.5 . . ?
H22B C22 H22C 109.5 . . ?
C20 C23 H23A 109.5 . . ?
C20 C23 H23B 109.5 . . ?
C20 C23 H23C 109.5 . . ?
H23A C23 H23B 109.5 . . ?
H23A C23 H23C 109.5 . . ?
H23B C23 H23C 109.5 . . ?
Si1 C43 H43A 109.5 . . ?
Si1 C43 H43B 109.5 . . ?
Si1 C43 H43C 109.5 . . ?
H43A C43 H43B 109.5 . . ?
H43A C43 H43C 109.5 . . ?
H43B C43 H43C 109.5 . . ?
Si1 C44 H44A 109.5 . . ?
Si1 C44 H44B 109.5 . . ?
Si1 C44 H44C 109.5 . . ?
H44A C44 H44B 109.5 . . ?
H44A C44 H44C 109.5 . . ?
H44B C44 H44C 109.5 . . ?
Si1 C45 H45A 109.5 . . ?
Si1 C45 H45B 109.5 . . ?
Si1 C45 H45C 109.5 . . ?
H45A C45 H45B 109.5 . . ?
H45A C45 H45C 109.5 . . ?
H45B C45 H45C 109.5 . . ?
C42 Si1A C43A 110(2) . . ?
C42 Si1A C44A 102.7(14) . . ?
C42 Si1A C45A 120.3(13) . . ?
C44A Si1A C43A 107.7(3) . . ?
C44A Si1A C45A 107.7(3) . . ?
C45A Si1A C43A 107.7(3) . . ?
C17A C16A C2 111.1(17) . . ?
C17A C16A C18A 108.3(5) . . ?
C17A C16A C19A 108.3(5) . . ?
C18A C16A C2 118.0(18) . . ?
C18A C16A C19A 108.2(5) . . ?
C19A C16A C2 102(2) . . ?
C16A C17A H17D 109.5 . . ?
C16A C17A H17E 109.5 . . ?
C16A C17A H17F 109.5 . . ?
H17D C17A H17E 109.5 . . ?
H17D C17A H17F 109.5 . . ?
H17E C17A H17F 109.5 . . ?
C16A C18A H18D 109.5 . . ?
C16A C18A H18E 109.5 . . ?
C16A C18A H18F 109.5 . . ?
H18D C18A H18E 109.5 . . ?
H18D C18A H18F 109.5 . . ?
H18E C18A H18F 109.5 . . ?
C16A C19A H19D 109.5 . . ?
C16A C19A H19E 109.5 . . ?
C16A C19A H19F 109.5 . . ?
H19D C19A H19E 109.5 . . ?
H19D C19A H19F 109.5 . . ?
H19E C19A H19F 109.5 . . ?
C20 C21A H21D 109.5 . . ?
C20 C21A H21E 109.5 . . ?
C20 C21A H21F 109.5 . . ?
H21D C21A H21E 109.5 . . ?
H21D C21A H21F 109.5 . . ?
H21E C21A H21F 109.5 . . ?
C20 C22A H22D 109.5 . . ?
C20 C22A H22E 109.5 . . ?
C20 C22A H22F 109.5 . . ?
H22D C22A H22E 109.5 . . ?
H22D C22A H22F 109.5 . . ?
H22E C22A H22F 109.5 . . ?
C20 C23A H23D 109.5 . . ?
C20 C23A H23E 109.5 . . ?
C20 C23A H23F 109.5 . . ?
H23D C23A H23E 109.5 . . ?
H23D C23A H23F 109.5 . . ?
H23E C23A H23F 109.5 . . ?
Si1A C43A H43D 109.5 . . ?
Si1A C43A H43E 109.5 . . ?
Si1A C43A H43F 109.5 . . ?
H43D C43A H43E 109.5 . . ?
H43D C43A H43F 109.5 . . ?
H43E C43A H43F 109.5 . . ?
Si1A C44A H44D 109.5 . . ?
Si1A C44A H44E 109.5 . . ?
Si1A C44A H44F 109.5 . . ?
H44D C44A H44E 109.5 . . ?
H44D C44A H44F 109.5 . . ?
H44E C44A H44F 109.5 . . ?
Si1A C45A H45D 109.5 . . ?
Si1A C45A H45E 109.5 . . ?
Si1A C45A H45F 109.5 . . ?
H45D C45A H45E 109.5 . . ?
H45D C45A H45F 109.5 . . ?
H45E C45A H45F 109.5 . . ?
C51 C50 C55 111.8(4) . . ?
C51 C50 B1 119.3(4) . . ?
C55 C50 B1 128.7(4) . . ?
F1 C51 C50 118.0(4) . . ?
C52 C51 F1 116.1(4) . . ?
C52 C51 C50 125.9(4) . . ?
F2 C52 C51 121.0(4) . . ?
F2 C52 C53 119.8(4) . . ?
C51 C52 C53 119.2(5) . . ?
F3 C53 C52 119.6(5) . . ?
F3 C53 C54 122.0(5) . . ?
C52 C53 C54 118.3(5) . . ?
F4 C54 C53 118.7(5) . . ?
F4 C54 C55 120.8(5) . . ?
C55 C54 C53 120.4(5) . . ?
F5 C55 C50 120.2(5) . . ?
F5 C55 C54 115.7(5) . . ?
C54 C55 C50 124.1(5) . . ?
C57 C56 B1 119.8(4) . . ?
C57 C56 C61 110.9(5) . . ?
C57 C56 C61A 114.3(5) . . ?
C61 C56 B1 127.3(4) . . ?
C61A C56 B1 124.5(6) . . ?
F6 C57 C56 118.9(4) . . ?
F6 C57 C58 115.3(6) . . ?
F6 C57 C58A 114.0(10) . . ?
C56 C57 C58 124.7(7) . . ?
C56 C57 C58A 124.5(11) . . ?
C63 C62 B1 127.5(4) . . ?
C67 C62 C63 111.7(4) . . ?
C67 C62 B1 120.7(4) . . ?
F15 C63 C62 120.4(5) . . ?
F15 C63 C64 115.3(4) . . ?
C64 C63 C62 124.2(5) . . ?
F14 C64 C63 120.2(5) . . ?
F14 C64 C65 119.5(5) . . ?
C65 C64 C63 120.4(5) . . ?
F13 C65 C64 120.8(5) . . ?
F13 C65 C66 120.5(5) . . ?
C64 C65 C66 118.7(5) . . ?
F12 C66 C65 119.6(5) . . ?
F12 C66 C67 120.9(5) . . ?
C67 C66 C65 119.5(5) . . ?
F11 C67 C62 118.3(4) . . ?
C66 C67 F11 116.2(5) . . ?
C66 C67 C62 125.5(5) . . ?
C69 C68 C73 112.3(4) . . ?
C69 C68 B1 120.5(4) . . ?
C73 C68 B1 126.9(4) . . ?
F16 C69 C68 118.8(4) . . ?
F16 C69 C70 114.8(4) . . ?
C70 C69 C68 126.4(5) . . ?
F17 C70 C69 123.2(5) . . ?
F17 C70 C71 118.6(5) . . ?
C69 C70 C71 118.1(5) . . ?
F18 C71 C70 120.6(5) . . ?
F18 C71 C72 119.8(5) . . ?
C72 C71 C70 119.5(5) . . ?
F19 C72 C71 120.6(4) . . ?
F19 C72 C73 119.9(4) . . ?
C71 C72 C73 119.4(4) . . ?
F20 C73 C68 121.1(4) . . ?
F20 C73 C72 114.9(4) . . ?
C72 C73 C68 124.0(4) . . ?
C50 B1 C56 113.4(4) . . ?
C50 B1 C62 113.1(4) . . ?
C50 B1 C68 103.6(4) . . ?
C62 B1 C56 99.8(4) . . ?
C68 B1 C56 114.1(4) . . ?
C68 B1 C62 113.3(4) . . ?
F7 C58 C57 121.9(9) . . ?
C59 C58 C57 121.2(10) . . ?
C59 C58 F7 116.8(7) . . ?
F8 C59 C58 122.5(6) . . ?
F8 C59 C60 120.7(8) . . ?
C60 C59 C58 116.8(10) . . ?
F9 C60 C61 119.8(7) . . ?
C59 C60 F9 119.7(7) . . ?
C59 C60 C61 120.2(8) . . ?
C56 C61 F10 117.0(5) . . ?
C60 C61 F10 115.5(5) . . ?
C60 C61 C56 125.5(6) . . ?
F7A C58A C57 120.3(16) . . ?
F7A C58A C59A 124.5(10) . . ?
C59A C58A C57 115.1(18) . . ?
C58A C59A F8A 115.2(12) . . ?
C60A C59A F8A 118.7(16) . . ?
C60A C59A C58A 125(2) . . ?
F9A C60A C59A 121.1(13) . . ?
F9A C60A C61A 123.9(13) . . ?
C59A C60A C61A 115.0(15) . . ?
C56 C61A F10 117.3(6) . . ?
C60A C61A F10 110.9(10) . . ?
C60A C61A C56 124.0(11) . . ?

loop_
_geom_bond_atom_site_label_1
_geom_bond_atom_site_label_2
_geom_bond_distance
_geom_bond_site_symmetry_2
_geom_bond_publ_flag
Y1 O1 2.425(3) . ?
Y1 N1 2.336(4) . ?
Y1 N2 2.330(3) . ?
Y1 C42 2.393(5) . ?
Y1 C46 2.385(5) . ?
Si2 C46 1.828(5) . ?
Si2 C47 1.878(5) . ?
Si2 C48 1.867(5) . ?
Si2 C49 1.875(5) . ?
O1 C11 1.410(5) . ?
O1 C12 1.419(5) . ?
N1 C4 1.428(5) . ?
N1 C24 1.367(5) . ?
N2 C5 1.416(5) . ?
N2 C33 1.378(5) . ?
N3 C24 1.349(5) . ?
N3 C25 1.385(5) . ?
N3 C27 1.476(6) . ?
N4 C24 1.341(5) . ?
N4 C26 1.384(5) . ?
N4 C30 1.487(6) . ?
N5 C33 1.344(5) . ?
N5 C34 1.388(5) . ?
N5 C36 1.486(5) . ?
N6 C33 1.358(5) . ?
N6 C35 1.382(5) . ?
N6 C39 1.480(6) . ?
C1 H1 0.9500 . ?
C1 C2 1.376(7) . ?
C1 C10 1.396(6) . ?
C2 C3 1.398(7) . ?
C2 C16 1.565(8) . ?
C2 C16A 1.568(9) . ?
C3 H3 0.9500 . ?
C3 C4 1.383(6) . ?
C4 C11 1.400(6) . ?
C5 C6 1.398(6) . ?
C5 C12 1.397(6) . ?
C6 H6 0.9500 . ?
C6 C7 1.402(6) . ?
C7 C8 1.379(6) . ?
C7 C20 1.539(6) . ?
C8 H8 0.9500 . ?
C8 C13 1.404(6) . ?
C9 C10 1.540(6) . ?
C9 C13 1.534(6) . ?
C9 C14 1.547(7) . ?
C9 C15 1.530(7) . ?
C10 C11 1.375(6) . ?
C12 C13 1.383(6) . ?
C14 H14A 0.9800 . ?
C14 H14B 0.9800 . ?
C14 H14C 0.9800 . ?
C15 H15A 0.9800 . ?
C15 H15B 0.9800 . ?
C15 H15C 0.9800 . ?
C20 C21 1.539(5) . ?
C20 C22 1.526(5) . ?
C20 C23 1.534(5) . ?
C20 C21A 1.534(5) . ?
C20 C22A 1.537(5) . ?
C20 C23A 1.538(5) . ?
C25 H25 0.9500 . ?
C25 C26 1.340(6) . ?
C26 H26 0.9500 . ?
C27 H27 1.0000 . ?
C27 C28 1.513(7) . ?
C27 C29 1.515(7) . ?
C28 H28A 0.9800 . ?
C28 H28B 0.9800 . ?
C28 H28C 0.9800 . ?
C29 H29A 0.9800 . ?
C29 H29B 0.9800 . ?
C29 H29C 0.9800 . ?
C30 H30 1.0000 . ?
C30 C31 1.492(7) . ?
C30 C32 1.523(7) . ?
C31 H31A 0.9800 . ?
C31 H31B 0.9800 . ?
C31 H31C 0.9800 . ?
C32 H32A 0.9800 . ?
C32 H32B 0.9800 . ?
C32 H32C 0.9800 . ?
C34 H34 0.9500 . ?
C34 C35 1.358(6) . ?
C35 H35 0.9500 . ?
C36 H36 1.0000 . ?
C36 C37 1.518(6) . ?
C36 C38 1.515(6) . ?
C37 H37A 0.9800 . ?
C37 H37B 0.9800 . ?
C37 H37C 0.9800 . ?
C38 H38A 0.9800 . ?
C38 H38B 0.9800 . ?
C38 H38C 0.9800 . ?
C39 H39 1.0000 . ?
C39 C40 1.518(7) . ?
C39 C41 1.510(6) . ?
C40 H40A 0.9800 . ?
C40 H40B 0.9800 . ?
C40 H40C 0.9800 . ?
C41 H41A 0.9800 . ?
C41 H41B 0.9800 . ?
C41 H41C 0.9800 . ?
C42 H42A 0.9900 . ?
C42 H42B 0.9900 . ?
C42 Si1 1.808(12) . ?
C42 Si1A 1.84(2) . ?
C46 H46A 0.9900 . ?
C46 H46B 0.9900 . ?
C47 H47A 0.9800 . ?
C47 H47B 0.9800 . ?
C47 H47C 0.9800 . ?
C48 H48A 0.9800 . ?
C48 H48B 0.9800 . ?
C48 H48C 0.9800 . ?
C49 H49A 0.9800 . ?
C49 H49B 0.9800 . ?
C49 H49C 0.9800 . ?
Si1 C43 1.891(4) . ?
Si1 C44 1.886(5) . ?
Si1 C45 1.890(4) . ?
C16 C17 1.534(5) . ?
C16 C18 1.537(5) . ?
C16 C19 1.543(5) . ?
C17 H17A 0.9800 . ?
C17 H17B 0.9800 . ?
C17 H17C 0.9800 . ?
C18 H18A 0.9800 . ?
C18 H18B 0.9800 . ?
C18 H18C 0.9800 . ?
C19 H19A 0.9800 . ?
C19 H19B 0.9800 . ?
C19 H19C 0.9800 . ?
C21 H21A 0.9800 . ?
C21 H21B 0.9800 . ?
C21 H21C 0.9800 . ?
C22 H22A 0.9800 . ?
C22 H22B 0.9800 . ?
C22 H22C 0.9800 . ?
C23 H23A 0.9800 . ?
C23 H23B 0.9800 . ?
C23 H23C 0.9800 . ?
C43 H43A 0.9800 . ?
C43 H43B 0.9800 . ?
C43 H43C 0.9800 . ?
C44 H44A 0.9800 . ?
C44 H44B 0.9800 . ?
C44 H44C 0.9800 . ?
C45 H45A 0.9800 . ?
C45 H45B 0.9800 . ?
C45 H45C 0.9800 . ?
Si1A C43A 1.890(5) . ?
Si1A C44A 1.888(5) . ?
Si1A C45A 1.889(5) . ?
C16A C17A 1.541(6) . ?
C16A C18A 1.541(6) . ?
C16A C19A 1.542(6) . ?
C17A H17D 0.9800 . ?
C17A H17E 0.9800 . ?
C17A H17F 0.9800 . ?
C18A H18D 0.9800 . ?
C18A H18E 0.9800 . ?
C18A H18F 0.9800 . ?
C19A H19D 0.9800 . ?
C19A H19E 0.9800 . ?
C19A H19F 0.9800 . ?
C21A H21D 0.9800 . ?
C21A H21E 0.9800 . ?
C21A H21F 0.9800 . ?
C22A H22D 0.9800 . ?
C22A H22E 0.9800 . ?
C22A H22F 0.9800 . ?
C23A H23D 0.9800 . ?
C23A H23E 0.9800 . ?
C23A H23F 0.9800 . ?
C43A H43D 0.9800 . ?
C43A H43E 0.9800 . ?
C43A H43F 0.9800 . ?
C44A H44D 0.9800 . ?
C44A H44E 0.9800 . ?
C44A H44F 0.9800 . ?
C45A H45D 0.9800 . ?
C45A H45E 0.9800 . ?
C45A H45F 0.9800 . ?
F1 C51 1.371(5) . ?
F2 C52 1.355(5) . ?
F3 C53 1.350(5) . ?
F4 C54 1.358(5) . ?
F5 C55 1.351(5) . ?
F6 C57 1.371(5) . ?
F10 C61 1.415(6) . ?
F10 C61A 1.413(7) . ?
F11 C67 1.365(5) . ?
F12 C66 1.347(5) . ?
F13 C65 1.356(6) . ?
F14 C64 1.362(5) . ?
F15 C63 1.352(5) . ?
F16 C69 1.369(5) . ?
F17 C70 1.334(5) . ?
F18 C71 1.363(5) . ?
F19 C72 1.351(5) . ?
F20 C73 1.351(5) . ?
C50 C51 1.394(6) . ?
C50 C55 1.401(6) . ?
C50 B1 1.642(7) . ?
C51 C52 1.365(6) . ?
C52 C53 1.374(6) . ?
C53 C54 1.376(7) . ?
C54 C55 1.372(7) . ?
C56 C57 1.385(6) . ?
C56 B1 1.676(7) . ?
C56 C61 1.394(7) . ?
C56 C61A 1.392(7) . ?
C57 C58 1.393(7) . ?
C57 C58A 1.391(7) . ?
C62 C63 1.407(6) . ?
C62 C67 1.403(6) . ?
C62 B1 1.652(7) . ?
C63 C64 1.373(7) . ?
C64 C65 1.371(7) . ?
C65 C66 1.373(7) . ?
C66 C67 1.365(7) . ?
C68 C69 1.387(6) . ?
C68 C73 1.399(6) . ?
C68 B1 1.647(7) . ?
C69 C70 1.371(6) . ?
C70 C71 1.384(7) . ?
C71 C72 1.375(6) . ?
C72 C73 1.392(6) . ?
F7 C58 1.374(12) . ?
F8 C59 1.351(11) . ?
F9 C60 1.390(9) . ?
C58 C59 1.367(6) . ?
C59 C60 1.365(6) . ?
C60 C61 1.391(6) . ?
F7A C58A 1.34(2) . ?
F8A C59A 1.40(2) . ?
F9A C60A 1.294(17) . ?
C58A C59A 1.365(6) . ?
C59A C60A 1.365(6) . ?
C60A C61A 1.389(7) . ?

loop_
_geom_torsion_atom_site_label_1
_geom_torsion_atom_site_label_2
_geom_torsion_atom_site_label_3
_geom_torsion_atom_site_label_4
_geom_torsion
_geom_torsion_site_symmetry_1
_geom_torsion_site_symmetry_2
_geom_torsion_site_symmetry_3
_geom_torsion_site_symmetry_4
_geom_torsion_publ_flag
Y1 O1 C11 C4 -2.8(5) . . . . ?
Y1 O1 C11 C10 178.6(3) . . . . ?
Y1 O1 C12 C5 3.4(5) . . . . ?
Y1 O1 C12 C13 -179.0(3) . . . . ?
Y1 N1 C4 C3 179.0(4) . . . . ?
Y1 N1 C4 C11 1.8(5) . . . . ?
Y1 N1 C24 N3 -91.0(5) . . . . ?
Y1 N1 C24 N4 83.9(5) . . . . ?
Y1 N2 C5 C6 179.8(3) . . . . ?
Y1 N2 C5 C12 -1.7(5) . . . . ?
Y1 N2 C33 N5 86.5(5) . . . . ?
Y1 N2 C33 N6 -93.2(5) . . . . ?
Y1 C42 Si1 C43 -169.0(4) . . . . ?
Y1 C42 Si1 C44 68.1(6) . . . . ?
Y1 C42 Si1 C45 -49.5(6) . . . . ?
Y1 C42 Si1A C43A -165.9(7) . . . . ?
Y1 C42 Si1A C44A 79.6(9) . . . . ?
Y1 C42 Si1A C45A -39.9(15) . . . . ?
O1 C12 C13 C8 -176.6(4) . . . . ?
O1 C12 C13 C9 4.4(6) . . . . ?
N1 C4 C11 O1 0.7(6) . . . . ?
N1 C4 C11 C10 179.3(4) . . . . ?
N2 C5 C6 C7 177.0(4) . . . . ?
N2 C5 C12 O1 -1.2(6) . . . . ?
N2 C5 C12 C13 -178.6(4) . . . . ?
N3 C25 C26 N4 -0.5(5) . . . . ?
N5 C34 C35 N6 1.1(5) . . . . ?
C1 C2 C3 C4 0.6(9) . . . . ?
C1 C2 C16 C17 -4.0(8) . . . . ?
C1 C2 C16 C18 -122.9(6) . . . . ?
C1 C2 C16 C19 119.1(6) . . . . ?
C1 C2 C16A C17A 14.1(18) . . . . ?
C1 C2 C16A C18A -111.8(14) . . . . ?
C1 C2 C16A C19A 129.6(13) . . . . ?
C1 C10 C11 O1 176.4(4) . . . . ?
C1 C10 C11 C4 -2.1(7) . . . . ?
C2 C1 C10 C9 -178.5(5) . . . . ?
C2 C1 C10 C11 1.6(8) . . . . ?
C2 C3 C4 N1 -178.2(5) . . . . ?
C2 C3 C4 C11 -1.0(8) . . . . ?
C3 C2 C16 C17 -177.1(5) . . . . ?
C3 C2 C16 C18 64.0(6) . . . . ?
C3 C2 C16 C19 -54.0(7) . . . . ?
C3 C2 C16A C17A 168.3(13) . . . . ?
C3 C2 C16A C18A 42.5(18) . . . . ?
C3 C2 C16A C19A -76.2(13) . . . . ?
C3 C4 C11 O1 -176.8(4) . . . . ?
C3 C4 C11 C10 1.8(7) . . . . ?
C4 N1 C24 N3 77.0(6) . . . . ?
C4 N1 C24 N4 -108.1(5) . . . . ?
C5 N2 C33 N5 -94.0(5) . . . . ?
C5 N2 C33 N6 86.2(5) . . . . ?
C5 C6 C7 C8 2.3(7) . . . . ?
C5 C6 C7 C20 -176.2(4) . . . . ?
C5 C12 C13 C8 0.7(7) . . . . ?
C5 C12 C13 C9 -178.3(4) . . . . ?
C6 C5 C12 O1 177.4(4) . . . . ?
C6 C5 C12 C13 0.0(7) . . . . ?
C6 C7 C8 C13 -1.6(7) . . . . ?
C6 C7 C20 C21 65.9(5) . . . . ?
C6 C7 C20 C22 -53.0(6) . . . . ?
C6 C7 C20 C23 -175.5(5) . . . . ?
C6 C7 C20 C21A 118(2) . . . . ?
C6 C7 C20 C22A -4(2) . . . . ?
C6 C7 C20 C23A -121.5(17) . . . . ?
C7 C8 C13 C9 179.0(4) . . . . ?
C7 C8 C13 C12 0.2(7) . . . . ?
C8 C7 C20 C21 -112.4(5) . . . . ?
C8 C7 C20 C22 128.6(5) . . . . ?
C8 C7 C20 C23 6.2(6) . . . . ?
C8 C7 C20 C21A -60(2) . . . . ?
C8 C7 C20 C22A 178.1(19) . . . . ?
C8 C7 C20 C23A 60.1(17) . . . . ?
C9 C10 C11 O1 -3.5(7) . . . . ?
C9 C10 C11 C4 178.0(4) . . . . ?
C10 C1 C2 C3 -0.9(9) . . . . ?
C10 C1 C2 C16 -174.1(6) . . . . ?
C10 C1 C2 C16A 152.2(15) . . . . ?
C10 C9 C13 C8 145.1(5) . . . . ?
C10 C9 C13 C12 -36.0(6) . . . . ?
C11 O1 C12 C5 -147.0(4) . . . . ?
C11 O1 C12 C13 30.6(5) . . . . ?
C12 O1 C11 C4 147.4(4) . . . . ?
C12 O1 C11 C10 -31.2(6) . . . . ?
C12 C5 C6 C7 -1.5(7) . . . . ?
C13 C9 C10 C1 -144.3(5) . . . . ?
C13 C9 C10 C11 35.6(6) . . . . ?
C14 C9 C10 C1 -22.9(7) . . . . ?
C14 C9 C10 C11 157.0(4) . . . . ?
C14 C9 C13 C8 23.3(6) . . . . ?
C14 C9 C13 C12 -157.8(4) . . . . ?
C15 C9 C10 C1 97.7(6) . . . . ?
C15 C9 C10 C11 -82.4(5) . . . . ?
C15 C9 C13 C8 -97.3(6) . . . . ?
C15 C9 C13 C12 81.5(5) . . . . ?
C20 C7 C8 C13 176.8(4) . . . . ?
C24 N1 C4 C3 11.2(7) . . . . ?
C24 N1 C4 C11 -166.0(4) . . . . ?
C24 N3 C25 C26 0.6(5) . . . . ?
C24 N3 C27 C28 -112.0(5) . . . . ?
C24 N3 C27 C29 120.7(5) . . . . ?
C24 N4 C26 C25 0.2(5) . . . . ?
C24 N4 C30 C31 -155.5(4) . . . . ?
C24 N4 C30 C32 80.2(6) . . . . ?
C25 N3 C24 N1 175.2(4) . . . . ?
C25 N3 C24 N4 -0.5(5) . . . . ?
C25 N3 C27 C28 69.8(6) . . . . ?
C25 N3 C27 C29 -57.5(6) . . . . ?
C26 N4 C24 N1 -175.5(4) . . . . ?
C26 N4 C24 N3 0.2(5) . . . . ?
C26 N4 C30 C31 30.6(7) . . . . ?
C26 N4 C30 C32 -93.7(6) . . . . ?
C27 N3 C24 N1 -3.3(7) . . . . ?
C27 N3 C24 N4 -178.9(4) . . . . ?
C27 N3 C25 C26 179.1(4) . . . . ?
C30 N4 C24 N1 9.7(7) . . . . ?
C30 N4 C24 N3 -174.6(4) . . . . ?
C30 N4 C26 C25 174.9(4) . . . . ?
C33 N2 C5 C6 0.4(6) . . . . ?
C33 N2 C5 C12 178.8(4) . . . . ?
C33 N5 C34 C35 -0.6(5) . . . . ?
C33 N5 C36 C37 94.4(5) . . . . ?
C33 N5 C36 C38 -140.1(4) . . . . ?
C33 N6 C35 C34 -1.1(5) . . . . ?
C33 N6 C39 C40 -105.5(5) . . . . ?
C33 N6 C39 C41 130.5(5) . . . . ?
C34 N5 C33 N2 -179.8(4) . . . . ?
C34 N5 C33 N6 -0.1(5) . . . . ?
C34 N5 C36 C37 -83.1(5) . . . . ?
C34 N5 C36 C38 42.4(6) . . . . ?
C35 N6 C33 N2 -179.5(4) . . . . ?
C35 N6 C33 N5 0.7(5) . . . . ?
C35 N6 C39 C40 72.6(6) . . . . ?
C35 N6 C39 C41 -51.3(6) . . . . ?
C36 N5 C33 N2 2.3(7) . . . . ?
C36 N5 C33 N6 -177.9(4) . . . . ?
C36 N5 C34 C35 177.2(4) . . . . ?
C39 N6 C33 N2 -1.0(7) . . . . ?
C39 N6 C33 N5 179.2(4) . . . . ?
C39 N6 C35 C34 -179.5(5) . . . . ?
C47 Si2 C46 Y1 178.4(3) . . . . ?
C48 Si2 C46 Y1 57.2(3) . . . . ?
C49 Si2 C46 Y1 -61.6(3) . . . . ?
C16 C2 C3 C4 174.0(6) . . . . ?
C16A C2 C3 C4 -155.1(13) . . . . ?
F1 C51 C52 F2 0.3(6) . . . . ?
F1 C51 C52 C53 -178.8(4) . . . . ?
F2 C52 C53 F3 0.2(6) . . . . ?
F2 C52 C53 C54 -179.7(4) . . . . ?
F3 C53 C54 F4 -1.6(7) . . . . ?
F3 C53 C54 C55 -179.9(4) . . . . ?
F4 C54 C55 F5 0.4(7) . . . . ?
F4 C54 C55 C50 179.2(4) . . . . ?
F6 C57 C58 F7 -9.8(15) . . . . ?
F6 C57 C58 C59 175.6(10) . . . . ?
F6 C57 C58A F7A 12(4) . . . . ?
F6 C57 C58A C59A -171(2) . . . . ?
F12 C66 C67 F11 -1.5(7) . . . . ?
F12 C66 C67 C62 179.1(4) . . . . ?
F13 C65 C66 F12 0.4(8) . . . . ?
F13 C65 C66 C67 179.3(4) . . . . ?
F14 C64 C65 F13 -0.3(7) . . . . ?
F14 C64 C65 C66 -178.8(4) . . . . ?
F15 C63 C64 F14 1.3(6) . . . . ?
F15 C63 C64 C65 179.9(4) . . . . ?
F16 C69 C70 F17 2.1(7) . . . . ?
F16 C69 C70 C71 -177.4(4) . . . . ?
F17 C70 C71 F18 -0.3(7) . . . . ?
F17 C70 C71 C72 178.5(4) . . . . ?
F18 C71 C72 F19 -1.0(7) . . . . ?
F18 C71 C72 C73 178.2(4) . . . . ?
F19 C72 C73 F20 -1.1(6) . . . . ?
F19 C72 C73 C68 -179.8(4) . . . . ?
C50 C51 C52 F2 -176.9(4) . . . . ?
C50 C51 C52 C53 4.0(7) . . . . ?
C51 C50 C55 F5 -176.0(4) . . . . ?
C51 C50 C55 C54 5.1(7) . . . . ?
C51 C50 B1 C56 -166.3(4) . . . . ?
C51 C50 B1 C62 -53.6(6) . . . . ?
C51 C50 B1 C68 69.4(5) . . . . ?
C51 C52 C53 F3 179.3(4) . . . . ?
C51 C52 C53 C54 -0.6(7) . . . . ?
C52 C53 C54 F4 178.2(4) . . . . ?
C52 C53 C54 C55 -0.1(7) . . . . ?
C53 C54 C55 F5 178.6(4) . . . . ?
C53 C54 C55 C50 -2.5(8) . . . . ?
C55 C50 C51 F1 176.9(4) . . . . ?
C55 C50 C51 C52 -6.0(7) . . . . ?
C55 C50 B1 C56 18.5(7) . . . . ?
C55 C50 B1 C62 131.2(5) . . . . ?
C55 C50 B1 C68 -105.8(5) . . . . ?
C56 C57 C58 F7 -177.6(8) . . . . ?
C56 C57 C58 C59 7.9(17) . . . . ?
C56 C57 C58A F7A 173.4(18) . . . . ?
C56 C57 C58A C59A -9(4) . . . . ?
C57 C56 B1 C50 51.6(7) . . . . ?
C57 C56 B1 C62 -68.9(6) . . . . ?
C57 C56 B1 C68 170.0(5) . . . . ?
C57 C56 C61 F10 -170.4(6) . . . . ?
C57 C56 C61 C60 -7.2(11) . . . . ?
C57 C56 C61A F10 156.5(11) . . . . ?
C57 C56 C61A C60A 10(2) . . . . ?
C57 C58 C59 F8 175.3(10) . . . . ?
C57 C58 C59 C60 -5.5(18) . . . . ?
C57 C58A C59A F8A -166(2) . . . . ?
C57 C58A C59A C60A 4(4) . . . . ?
C62 C63 C64 F14 -179.5(4) . . . . ?
C62 C63 C64 C65 -0.9(8) . . . . ?
C63 C62 C67 F11 -178.0(4) . . . . ?
C63 C62 C67 C66 1.3(7) . . . . ?
C63 C62 B1 C50 -15.7(7) . . . . ?
C63 C62 B1 C56 105.1(5) . . . . ?
C63 C62 B1 C68 -133.2(5) . . . . ?
C63 C64 C65 F13 -179.0(4) . . . . ?
C63 C64 C65 C66 2.6(8) . . . . ?
C64 C65 C66 F12 178.9(4) . . . . ?
C64 C65 C66 C67 -2.3(8) . . . . ?
C65 C66 C67 F11 179.6(4) . . . . ?
C65 C66 C67 C62 0.3(8) . . . . ?
C67 C62 C63 F15 178.2(4) . . . . ?
C67 C62 C63 C64 -1.0(7) . . . . ?
C67 C62 B1 C50 167.9(4) . . . . ?
C67 C62 B1 C56 -71.3(5) . . . . ?
C67 C62 B1 C68 50.4(6) . . . . ?
C68 C69 C70 F17 -175.8(4) . . . . ?
C68 C69 C70 C71 4.6(8) . . . . ?
C69 C68 C73 F20 -177.4(4) . . . . ?
C69 C68 C73 C72 1.3(7) . . . . ?
C69 C68 B1 C50 70.3(5) . . . . ?
C69 C68 B1 C56 -53.5(6) . . . . ?
C69 C68 B1 C62 -166.8(4) . . . . ?
C69 C70 C71 F18 179.3(4) . . . . ?
C69 C70 C71 C72 -1.9(7) . . . . ?
C70 C71 C72 F19 -179.9(4) . . . . ?
C70 C71 C72 C73 -0.7(7) . . . . ?
C71 C72 C73 F20 179.7(4) . . . . ?
C71 C72 C73 C68 1.0(8) . . . . ?
C73 C68 C69 F16 177.9(4) . . . . ?
C73 C68 C69 C70 -4.2(7) . . . . ?
C73 C68 B1 C50 -102.9(5) . . . . ?
C73 C68 B1 C56 133.3(5) . . . . ?
C73 C68 B1 C62 20.0(7) . . . . ?
B1 C50 C51 F1 0.9(6) . . . . ?
B1 C50 C51 C52 178.1(4) . . . . ?
B1 C50 C55 F5 -0.5(8) . . . . ?
B1 C50 C55 C54 -179.4(5) . . . . ?
B1 C56 C57 F6 -3.8(8) . . . . ?
B1 C56 C57 C58 163.6(8) . . . . ?
B1 C56 C57 C58A -164.2(19) . . . . ?
B1 C56 C61 F10 26.0(10) . . . . ?
B1 C56 C61 C60 -170.8(7) . . . . ?
B1 C56 C61A F10 -37(2) . . . . ?
B1 C56 C61A C60A 176.4(14) . . . . ?
B1 C62 C63 F15 1.5(7) . . . . ?
B1 C62 C63 C64 -177.7(5) . . . . ?
B1 C62 C67 F11 -1.1(6) . . . . ?
B1 C62 C67 C66 178.3(5) . . . . ?
B1 C68 C69 F16 3.8(7) . . . . ?
B1 C68 C69 C70 -178.3(5) . . . . ?
B1 C68 C73 F20 -3.7(7) . . . . ?
B1 C68 C73 C72 174.9(5) . . . . ?
F7 C58 C59 F8 0.5(18) . . . . ?
F7 C58 C59 C60 179.8(10) . . . . ?
F8 C59 C60 F9 2.9(15) . . . . ?
F8 C59 C60 C61 176.6(9) . . . . ?
F9 C60 C61 F10 -13.2(12) . . . . ?
F9 C60 C61 C56 -176.6(7) . . . . ?
C58 C59 C60 F9 -176.4(10) . . . . ?
C58 C59 C60 C61 -2.6(16) . . . . ?
C59 C60 C61 F10 173.1(8) . . . . ?
C59 C60 C61 C56 9.7(15) . . . . ?
C61 C56 C57 F6 -168.8(6) . . . . ?
C61 C56 C57 C58 -1.4(11) . . . . ?
C61 C56 B1 C50 -146.1(6) . . . . ?
C61 C56 B1 C62 93.4(7) . . . . ?
C61 C56 B1 C68 -27.7(8) . . . . ?
F7A C58A C59A F8A 11(4) . . . . ?
F7A C58A C59A C60A -179(3) . . . . ?
F8A C59A C60A F9A -4(3) . . . . ?
F8A C59A C60A C61A 176.8(17) . . . . ?
F9A C60A C61A F10 17(3) . . . . ?
F9A C60A C61A C56 165.6(16) . . . . ?
C58A C59A C60A F9A -173(3) . . . . ?
C58A C59A C60A C61A 7(4) . . . . ?
C59A C60A C61A F10 -163.2(17) . . . . ?
C59A C60A C61A C56 -15(3) . . . . ?
C61A C56 C57 F6 163.2(10) . . . . ?
C61A C56 C57 C58A 3(2) . . . . ?
C61A C56 B1 C50 -113.9(10) . . . . ?
C61A C56 B1 C62 125.5(10) . . . . ?
C61A C56 B1 C68 4.4(11) . . . . ?

loop_
_smtbx_masks_void_nr
_smtbx_masks_void_average_x
_smtbx_masks_void_average_y
_smtbx_masks_void_average_z
_smtbx_masks_void_volume
_smtbx_masks_void_count_electrons
_smtbx_masks_void_content
1 0.023 0.500 0.000 851.4 175.7 '4 C6H14'
